data_7134009
loop_
_publ_author_name
'Wang, Kun'
'Cao, Honghao'
'Zhong, Yuanlong'
'Yang, Zhenning'
'Shi, Hancheng'
'Xiong, Zhangyi'
'Mu, Yuqiao'
'Chen, Zhijie'

_publ_section_title
;
 Porous MOFs with geometric mismatch between trimers and octatopic
 pyrene-based ligands for low-temperature methane storage.
;
_journal_issue 100
_journal_name_full 'Chemical communications (Cambridge, England)'
_journal_page_first 15055
_journal_page_last 15058
_journal_paper_doi 10.1039/d4cc04907a
_journal_volume 60
_journal_year 2024
_chemical_formula_moiety 'C192 H100 Fe6 O38'
_chemical_formula_sum 'C192 H100 Fe6 O38'
_chemical_formula_weight 3349.81
_space_group_crystal_system monoclinic
_space_group_IT_number 4
_space_group_name_Hall 'P 2yb'
_space_group_name_H-M_alt 'P 1 21 1'
_atom_sites_solution_hydrogens geom
_atom_sites_solution_primary dual
_audit_creation_date 2024-08-31
_audit_creation_method
;
Olex2 1.5
(compiled 2024.02.16 svn.r378c4104 for OlexSys, GUI svn.r6928)
;
_audit_update_record
;
2024-09-19 deposited with the CCDC.	2024-11-25 downloaded from the CCDC.
;
_cell_angle_alpha 90
_cell_angle_beta 94.444(10)
_cell_angle_gamma 90
_cell_formula_units_Z 2
_cell_length_a 27.880(9)
_cell_length_b 19.220(7)
_cell_length_c 40.725(15)
_cell_measurement_reflns_used 9914
_cell_measurement_temperature 273.0
_cell_measurement_theta_max 18.15
_cell_measurement_theta_min 2.20
_cell_volume 21757(13)
_computing_cell_refinement 'SAINT V8.40B (?, 2016)'
_computing_data_reduction 'SAINT V8.40B (?, 2016)'
_computing_molecular_graphics 'Olex2 1.5 (Dolomanov et al., 2009)'
_computing_publication_material 'Olex2 1.5 (Dolomanov et al., 2009)'
_computing_structure_refinement 'XL  (Sheldrick, 2008)'
_computing_structure_solution 'SHELXT 2018/2 (Sheldrick, 2018)'
_diffrn_ambient_temperature 273.15
_diffrn_measured_fraction_theta_full 0.978
_diffrn_measured_fraction_theta_max 0.978
_diffrn_measurement_device_type 'Bruker APEX-II CCD'
_diffrn_measurement_method '\f and \w scans'
_diffrn_radiation_type synchrotron
_diffrn_radiation_wavelength 0.68883
_diffrn_reflns_av_R_equivalents 0.0584
_diffrn_reflns_av_unetI/netI 0.1072
_diffrn_reflns_Laue_measured_fraction_full 0.978
_diffrn_reflns_Laue_measured_fraction_max 0.978
_diffrn_reflns_limit_h_max 25
_diffrn_reflns_limit_h_min -25
_diffrn_reflns_limit_k_max 17
_diffrn_reflns_limit_k_min -17
_diffrn_reflns_limit_l_max 37
_diffrn_reflns_limit_l_min -37
_diffrn_reflns_number 47573
_diffrn_reflns_point_group_measured_fraction_full 0.898
_diffrn_reflns_point_group_measured_fraction_max 0.898
_diffrn_reflns_theta_full 18.870
_diffrn_reflns_theta_max 18.870
_diffrn_reflns_theta_min 0.855
_diffrn_source_current 0.0
_diffrn_source_power 0.0
_diffrn_source_voltage 0.0
_diffrn_standards_number 0
_exptl_absorpt_coefficient_mu 0.225
_exptl_absorpt_correction_T_max 0.7442
_exptl_absorpt_correction_T_min 0.4981
_exptl_absorpt_correction_type none
_exptl_absorpt_process_details
;
SADABS-2016/2 (Bruker,2016/2) was used for absorption correction.
wR2(int) was 0.0999 before and 0.0674 after correction.
The Ratio of minimum to maximum transmission is 0.6693.
The \l/2 correction factor is Not present.
;
_exptl_crystal_colour yellow
_exptl_crystal_colour_primary yellow
_exptl_crystal_density_diffrn 0.511
_exptl_crystal_description prism
_exptl_crystal_F_000 3424
_exptl_crystal_size_max 0.05
_exptl_crystal_size_mid 0.02
_exptl_crystal_size_min 0.01
_refine_diff_density_max 0.305
_refine_diff_density_min -0.418
_refine_diff_density_rms 0.036
_refine_ls_abs_structure_details
;
 Refined as an inversion twin.
;
_refine_ls_abs_structure_Flack 0.479(17)
_refine_ls_extinction_method none
_refine_ls_goodness_of_fit_ref 0.957
_refine_ls_hydrogen_treatment constr
_refine_ls_matrix_type full
_refine_ls_number_parameters 1754
_refine_ls_number_reflns 30836
_refine_ls_number_restraints 1875
_refine_ls_restrained_S_all 3.669
_refine_ls_R_factor_all 0.0704
_refine_ls_R_factor_gt 0.0489
_refine_ls_shift/su_max 0.001
_refine_ls_shift/su_mean 0.000
_refine_ls_structure_factor_coef Fsqd
_refine_ls_weighting_details 'w=1/[\s^2^(Fo^2^)+(0.0406P)^2^] where P=(Fo^2^+2Fc^2^)/3'
_refine_ls_weighting_scheme calc
_refine_ls_wR_factor_gt 0.1142
_refine_ls_wR_factor_ref 0.1226
_reflns_Friedel_coverage 0.761
_reflns_Friedel_fraction_full 0.811
_reflns_Friedel_fraction_max 0.811
_reflns_number_gt 21940
_reflns_number_total 30836
_reflns_threshold_expression 'I > 2\s(I)'
_cod_data_source_file d4cc04907a2.cif
_cod_data_source_block Fe_TPBB
_cod_depositor_comments 'Adding full bibliography for 7134009--7134010.cif.'
_cod_database_code 7134009
_shelx_shelxl_version_number 2019/1
_shelx_space_group_comment
;
The symmetry employed for this shelxl refinement is uniquely defined
by the following loop, which should always be used as a source of
symmetry information in preference to the above space-group names.
They are only intended as comments.
;
_shelx_estimated_absorpt_t_max 0.998
_shelx_estimated_absorpt_t_min 0.989
_olex2_refinement_description
;
1. Twinned data refinement
 Scales: 0.52112
 0.47888
2. Restrained distances
 C72-C75
 1.4 with sigma of 0.02
 C118-O16
 1.2 with sigma of 0.02
 O17-C118 = O16-C118
 1.2 with sigma of 0.02
 O16-O17
 2.1 with sigma of 0.02
 O17-C115
 2.3 with sigma of 0.02
 C22-C76
 1.5 with sigma of 0.001
 C23-C26
 1.5 with sigma of 0.001
 C118-C115
 1.5 with sigma of 0.001
 C57-C33
 1.5 with sigma of 0.001
 C35-C36
 1.5 with sigma of 0.001
 Fe5-C88 = C88-C80
 1.4 with sigma of 0.02
 C141-C136 = C138-C139 = C139-C140
 1.37 with sigma of 0.02
 C111-C112
 2.3 with sigma of 0.02
 C111-C103
 2.3 with sigma of 0.02
 C141-C140
 1.38 with sigma of 0.02
 C136-C137 = C137-C138
 1.36 with sigma of 0.02
 C134-C136
 1.4 with sigma of 0.02
 C173-C151
 1.4 with sigma of 0.02
 C56-C44
 1.5 with sigma of 0.001
 C17-C19
 1.5 with sigma of 0.001
 C183-C186
 1.5 with sigma of 0.001
 C1-C2
 1.5 with sigma of 0.001
 C5-C8
 1.5 with sigma of 0.001
 C103-C106
 1.5 with sigma of 0.001
 C192-C108
 1.5 with sigma of 0.001
 C112-C110
 1.5 with sigma of 0.001
 C154-C145
 1.5 with sigma of 0.001
 C143-C127
 1.5 with sigma of 0.001
 C130-C129
 1.5 with sigma of 0.001
 C190-C119
 1.5 with sigma of 0.001
 C69-C59
 1.5 with sigma of 0.001
 C75-C72
 1.5 with sigma of 0.001
 C63-C61
 1.5 with sigma of 0.001
 C88-C80
 1.5 with sigma of 0.001
 C14-C12
 1.5 with sigma of 0.001
 C47-C38
 1.5 with sigma of 0.001
 C20-C10
 1.5 with sigma of 0.001
 C120-C170
 1.5 with sigma of 0.001
 C121-C120
 1.5 with sigma of 0.001
 C167-C132
 1.5 with sigma of 0.001
 C180-C98_$1
 1.5 with sigma of 0.001
 C78-C82
 1.5 with sigma of 0.001
 C141-C137 = C137-C139 = C138-C140
 2.37 with sigma of 0.04
 C141-C139
 2.38 with sigma of 0.04
 C136-C138
 2.36 with sigma of 0.04
 C118-O16 \\sim C118-O17
 with sigma of 0.02
 C116-C118 \\sim C118-C114
 with sigma of 0.02
 C141-C136 \\sim C136-C137 \\sim C137-C138 \\sim C138-C139 \\sim C139-C140
\\sim C140-C141
 with sigma of 0.02
 C141-C139 \\sim C141-C137 \\sim C139-C137 \\sim C138-C136 \\sim C138-C140
\\sim C140-C136
 with sigma of 0.04
 C112-C111 \\sim C112-C109
 with sigma of 0.02
3. Restrained planarity
 C118, C115, O17, O16
 with sigma of 0.01
 C118, C114, C115, C116
 with sigma of 0.1
 C114, C115, C116, C118
 with sigma of 0.01
 C141, C136, C137, C138, C139, C140
 with sigma of 0.1
 C173, C151, O1, O15A
 with sigma of 0.1
 C113, C112, C117, C110
 with sigma of 0.01
4. Uiso/Uaniso restraints and constraints
All non-hydrogen atoms have similar U: within 2A with sigma of 0.003 and sigma
for terminal atoms of 0.006 within 2A
O33 \\sim O28 \\sim O25 \\sim O11 \\sim O6 \\sim O32 \\sim O24 \\sim O29 \\sim
O5 \\sim O14 \\sim O9 \\sim O12 \\sim O34 \\sim O15 \\sim O26 \\sim O36 \\sim
O16 \\sim O31 \\sim O19 \\sim O10 \\sim O18 \\sim O30 \\sim O8 \\sim O4 \\sim
O22 \\sim O13 \\sim O27 \\sim O35 \\sim O23 \\sim O37 \\sim O20 \\sim O2 \\sim
O7: within 2A with sigma of 0.001 and sigma for terminal atoms of 0.002 within
2A
O33 \\sim O16 \\sim O4 \\sim O11 \\sim O6 \\sim O32 \\sim O26 \\sim O29 \\sim
O5 \\sim O14 \\sim O9 \\sim O12 \\sim O24 \\sim O15 \\sim O28 \\sim O36 \\sim
O1 \\sim O31 \\sim O19 \\sim O10 \\sim O18 \\sim O30 \\sim O25 \\sim O8 \\sim
O34 \\sim O22 \\sim O27 \\sim O13 \\sim O23 \\sim O35 \\sim O20 \\sim O37 \\sim
O17 \\sim O2 \\sim O15A \\sim O7: within 2A with sigma of 0.01 and sigma for
terminal atoms of 0.02 within 2A
C85 \\sim C94 \\sim C52 \\sim C86 \\sim C36 \\sim C87 \\sim C180 \\sim C82
\\sim C11 \\sim C83 \\sim C112 \\sim C84 \\sim C67 \\sim C104 \\sim C34 \\sim
C103 \\sim C131 \\sim C102 \\sim C46 \\sim C101 \\sim C123 \\sim C100 \\sim
C141 \\sim C105 \\sim C56 \\sim C169 \\sim C32 \\sim C164 \\sim C28 \\sim C165
\\sim C125 \\sim C166 \\sim C133 \\sim C167 \\sim C91 \\sim C168 \\sim C9 \\sim
C190 \\sim C38 \\sim C191 \\sim C186 \\sim C114 \\sim C187 \\sim C179 \\sim
C188 \\sim C139 \\sim C189 \\sim C48 \\sim C73 \\sim C63 \\sim C72 \\sim C65
\\sim C71 \\sim C184 \\sim C70 \\sim C182 \\sim C69 \\sim C30 \\sim C74 \\sim
C120 \\sim C81 \\sim C170 \\sim C76 \\sim C171 \\sim C77 \\sim C135 \\sim C78
\\sim C89 \\sim C79 \\sim C93 \\sim C80 \\sim C13 \\sim C144 \\sim C42 \\sim
C145 \\sim C44 \\sim C146 \\sim C40 \\sim C147 \\sim C75 \\sim C142 \\sim C129
\\sim C143 \\sim C127 \\sim C155 \\sim C116 \\sim C156 \\sim C175 \\sim C157
\\sim C177 \\sim C158 \\sim C137 \\sim C159 \\sim C118 \\sim C154 \\sim C47
\\sim C110 \\sim C49 \\sim C109 \\sim C31 \\sim C108 \\sim C68 \\sim C107 \\sim
C66 \\sim C106 \\sim C64 \\sim C111 \\sim C183 \\sim C62 \\sim C185 \\sim C57
\\sim C181 \\sim C58 \\sim C33 \\sim C59 \\sim C29 \\sim C60 \\sim C35 \\sim
C61 \\sim C126 \\sim C1 \\sim C121 \\sim C96 \\sim C98 \\sim C150 \\sim C172
\\sim C151 \\sim C119 \\sim C152 \\sim C192 \\sim C153 \\sim C134 \\sim C148
\\sim C130 \\sim C149 \\sim C132 \\sim C5 \\sim C90 \\sim C4 \\sim C92 \\sim C3
\\sim C88 \\sim C2 \\sim C12 \\sim C7 \\sim C8 \\sim C6 \\sim C10 \\sim C163
\\sim C41 \\sim C54 \\sim C45 \\sim C18 \\sim C43 \\sim C17 \\sim C39 \\sim C16
\\sim C55 \\sim C15 \\sim C37 \\sim C14 \\sim C162 \\sim C95 \\sim C128 \\sim
C19 \\sim C124 \\sim C99 \\sim C122 \\sim C27 \\sim C113 \\sim C26 \\sim C115
\\sim C24 \\sim C117 \\sim C23 \\sim C97 \\sim C22 \\sim C174 \\sim C21 \\sim
C178 \\sim C20 \\sim C176 \\sim C25 \\sim C136 \\sim C53 \\sim C138 \\sim C160
\\sim C140 \\sim C50 \\sim C51: within 2A with sigma of 0.01 and sigma for
terminal atoms of 0.02 within 2A
C86 \\sim C87 \\sim C85: within 2A with sigma of 0.01 and sigma for terminal
atoms of 0.02 within 2A
C89 \\sim C88 \\sim C90: within 2A with sigma of 0.01 and sigma for terminal
atoms of 0.02 within 2A
C175 \\sim C176 \\sim C174: within 2A with sigma of 0.01 and sigma for terminal
atoms of 0.02 within 2A
C95 \\sim C85 \\sim C84 \\sim C86: within 2A with sigma of 0.01 and sigma for
terminal atoms of 0.02 within 2A
C99 \\sim C100 \\sim C105 \\sim C101: within 2A with sigma of 0.01 and sigma
for terminal atoms of 0.02 within 2A
C121 \\sim C122 \\sim C123 \\sim C172: within 2A with sigma of 0.01 and sigma
for terminal atoms of 0.02 within 2A
C123 \\sim C172 \\sim C94 \\sim C126 \\sim C125 \\sim C124: within 2A with
sigma of 0.01 and sigma for terminal atoms of 0.02 within 2A
C127 \\sim C128 \\sim C129 \\sim C124: within 2A with sigma of 0.01 and sigma
for terminal atoms of 0.02 within 2A
C145 \\sim C144 \\sim C143 \\sim C142 \\sim C147 \\sim C146: within 2A with
sigma of 0.01 and sigma for terminal atoms of 0.02 within 2A
C191 \\sim C190 \\sim C189 \\sim C186 \\sim C187 \\sim C188: within 2A with
sigma of 0.01 and sigma for terminal atoms of 0.02 within 2A
C184 \\sim C185 \\sim C180 \\sim C181 \\sim C182: within 2A with sigma of 0.01
and sigma for terminal atoms of 0.02 within 2A
C158 \\sim C157 \\sim C156 \\sim C154 \\sim C159: within 2A with sigma of 0.01
and sigma for terminal atoms of 0.02 within 2A
O29 \\sim O7 \\sim O13 \\sim O11 \\sim O4 \\sim O35 \\sim O36 \\sim O22: within
2A with sigma of 0.001 and sigma for terminal atoms of 0.002 within 2A
Uanis(O6) \\sim Ueq, Uanis(O5) \\sim Ueq: with sigma of 0.001 and sigma for
terminal atoms of 0.002
Uanis(O4) \\sim Ueq, Uanis(C96) \\sim Ueq, Uanis(O36) \\sim Ueq, Uanis(O11)
\\sim Ueq, Uanis(O22) \\sim Ueq, Uanis(C98) \\sim Ueq, Uanis(O35) \\sim Ueq,
Uanis(O13) \\sim Ueq, Uanis(O15) \\sim Ueq, Uanis(O23) \\sim Ueq, Uanis(O20)
\\sim Ueq: with sigma of 0.01 and sigma for terminal atoms of 0.02
Uanis(O24) \\sim Ueq: with sigma of 0.001 and sigma for terminal atoms of 0.02
Uanis(O12) \\sim Ueq: with sigma of 0.001 and sigma for terminal atoms of 0.02
Uanis(O34) \\sim Ueq: with sigma of 0.001 and sigma for terminal atoms of 0.002
Uanis(C90) \\sim Ueq, Uanis(C91) \\sim Ueq, Uanis(C92) \\sim Ueq, Uanis(C88)
\\sim Ueq, Uanis(C80) \\sim Ueq, Uanis(C81) \\sim Ueq, Uanis(C76) \\sim Ueq,
Uanis(C77) \\sim Ueq, Uanis(C78) \\sim Ueq, Uanis(C79) \\sim Ueq: with sigma of
0.01 and sigma for terminal atoms of 0.02
Uanis(C85) \\sim Ueq, Uanis(C95) \\sim Ueq: with sigma of 0.01 and sigma for
terminal atoms of 0.02
Uanis(O13) \\sim Ueq: with sigma of 0.001 and sigma for terminal atoms of 0.002
Uanis(O23) \\sim Ueq: with sigma of 0.001 and sigma for terminal atoms of 0.002
Uanis(C98) \\sim Ueq: with sigma of 0.001 and sigma for terminal atoms of 0.002
Uanis(O35) \\sim Ueq: with sigma of 0.001 and sigma for terminal atoms of 0.002
Uanis(O11) \\sim Ueq: with sigma of 0.001 and sigma for terminal atoms of 0.002
Uanis(O20) \\sim Ueq: with sigma of 0.001 and sigma for terminal atoms of 0.002
Uanis(O31) \\sim Ueq: with sigma of 0.01 and sigma for terminal atoms of 0.02
Uanis(O2) \\sim Ueq: with sigma of 0.001 and sigma for terminal atoms of 0.002
Uanis(O15) \\sim Ueq, Uanis(O14) \\sim Ueq: with sigma of 0.001 and sigma for
terminal atoms of 0.002
Uanis(O1) \\sim Ueq: with sigma of 0.001 and sigma for terminal atoms of 0.002
5. Rigid body (RIGU) restrains
 C141, C136, C137, C138, C139, C140
 with sigma for 1-2 distances of 0.004 and sigma for 1-3 distances of 0.004
6. Others
 Fixed U11: C118(0.058594) O16(0.059685) O17(0.059529) C161(0.05454)
 O21(0.055943) O3(0.057035)
 Fixed U22: C118(0.051) O16(0.051) O17(0.051) C161(0.051) O21(0.051) O3(0.051)
 Fixed U33: C118(0.052) O16(0.052) O17(0.052) C161(0.052) O21(0.052) O3(0.052)
 Fixed X: C118(0.40889) O16(0.42113) O17(0.3743) C161(0.68473) O21(0.72224)
 O3(0.67912)
 Fixed Y: C118(-0.921431) O16(-0.96238) O17(-0.94502) C161(0.12771)
 O21(0.10531) O3(0.17952)
 Fixed Z: C118(0.244049) O16(0.265281) O17(0.22846) C161(0.25406)
 O21(0.252439) O3(0.244289)
7.a Aromatic/amide H refined with riding coordinates:
 C86(H86), C87(H87), C83(H83), C84(H84), C104(H104), C105(H105), C101(H101),
 C102(H102), C169(H169), C165(H165), C166(H166), C168(H168), C191(H191),
 C187(H187), C189(H189), C73(H73), C71(H71), C70(H70), C74(H74), C81(H81),
 C77(H77), C79(H79), C144(H144), C146(H146), C142(H142), C155(H155), C156(H156),
  C158(H158), C159(H159), C111(H111), C107(H107), C109(H109), C62(H62),
 C58(H58), C60(H60), C150(H150), C152(H152), C153(H153), C149(H149), C4(H4),
 C3(H3), C7(H7), C6(H6), C54(H54), C18(H18), C16(H16), C15(H15), C27(H27),
 C26(H26), C21(H21), C51(H51), C52(H52), C48(H48), C49(H49), C31(H31), C68(H68),
  C67(H67), C65(H65), C64(H64), C32(H32), C184(H184), C185(H185), C181(H181),
 C182(H182), C34(H34), C126(H126), C120(H120), C121(H121), C125(H125),
 C171(H171), C133(H133), C135(H135), C131(H131), C89(H89), C90(H90), C92(H92),
 C93(H93), C11(H11), C9(H9), C13(H13), C42(H42), C46(H46), C45(H45), C43(H43),
 C39(H39), C55(H55), C37(H37), C128(H128), C113(H113), C114(H114), C116(H116),
 C117(H117), C175(H175), C179(H179), C178(H178), C176(H176), C138(H138),
 C137(H137), C141(H141), C140(H140)
7.b Fitted hexagon refined as free rotating group:
 C85(C86,C87,C82,C83,C84), C104(C105,C100,C101,C102,C103), C169(C164,C165,C166,
 C167,C168), C190(C191,C186,C187,C188,C189), C73(C72,C71,C70,C69,C74), C81(C76,
 C77,C78,C79,C80), C144(C145,C146,C147,C142,C143), C155(C156,C157,C158,C159,
 C154), C110(C111,C106,C107,C108,C109), C62(C57,C58,C59,C60,C61), C150(C151,
 C152,C153,C148,C149), C5(C4,C3,C2,C7,C6), C54(C18,C17,C16,C15,C14), C24(C23,
 C22,C21,C20,C25), C50(C51,C52,C47,C48,C49), C63(C68,C67,C66,C65,C64),
 C183(C184,C185,C180,C181,C182), C33(C28,C29,C30,C35,C34), C170(C172,C94,C119,
 C171,C192), C133(C134,C135,C130,C131,C132), C89(C90,C91,C92,C93,C88), C11(C10,
 C9,C8,C13,C12), C42(C41,C46,C45,C44,C43), C38(C39,C40,C55,C36,C37), C128(C129,
 C124,C123,C122,C127), C113(C114,C115,C116,C117,C112), C175(C174,C179,C178,C177,
 C176), C139(C138,C137,C136,C141,C140)
;
_smtbx_masks_void_probe_radius 1.2
_smtbx_masks_void_truncation_radius 1.2
_olex2_submission_special_instructions 'No special instructions were received'

loop_
_space_group_symop_operation_xyz
'x, y, z'
'-x, y+1/2, -z'

loop_
_atom_site_label
_atom_site_type_symbol
_atom_site_fract_x
_atom_site_fract_y
_atom_site_fract_z
_atom_site_U_iso_or_equiv
_atom_site_adp_type
_atom_site_occupancy
_atom_site_site_symmetry_order
_atom_site_calc_flag
_atom_site_refinement_flags_posn
_atom_site_refinement_flags_adp
_atom_site_refinement_flags_occupancy
_atom_site_disorder_assembly
_atom_site_disorder_group
Fe5 Fe 0.76354(4) -0.91220(8) 0.11497(3) 0.0266(4) Uani 1 1 d D U . . .
Fe6 Fe 0.75289(4) -0.95309(8) 0.03446(3) 0.0231(4) Uani 1 1 d . U . . .
Fe4 Fe 0.75918(4) -0.78920(8) 0.05614(3) 0.0261(4) Uani 1 1 d . . . . .
Fe3 Fe 0.23768(5) -0.87926(9) 0.44242(3) 0.0351(4) Uani 1 1 d . U . . .
Fe2 Fe 0.23640(4) -0.75611(8) 0.38515(3) 0.0278(4) Uani 1 1 d . U . . .
Fe1 Fe 0.24649(4) -0.71414(8) 0.46468(3) 0.0274(4) Uani 1 1 d . U . . .
O33 O 1.2308(3) -0.7371(4) 0.33775(19) 0.069(2) Uani 1 1 d . U . . .
O11 O 0.7423(2) -1.0453(4) -0.00035(16) 0.054(2) Uani 1 1 d . U . . .
O32 O 1.2304(2) -0.8348(4) 0.30651(17) 0.071(2) Uani 1 1 d . U . . .
O29 O 0.76115(18) -0.8911(3) 0.07054(13) 0.0225(11) Uani 1 1 d . U . . .
O14 O 0.8028(2) -0.3696(4) 0.51780(15) 0.0396(16) Uani 1 1 d . U . . .
O12 O 0.77382(18) -0.9433(3) 0.16298(14) 0.0268(15) Uani 1 1 d . U . . .
O15 O 0.8036(2) -0.2597(4) 0.50636(15) 0.0376(15) Uani 1 1 d . U . . .
O36 O 0.80391(18) -1.0272(3) 0.05638(14) 0.0250(15) Uani 1 1 d . U . . .
O31 O 1.1859(2) -0.6831(4) 0.39384(16) 0.0424(16) Uani 1 1 d . U . . .
O10 O 0.7127(2) -0.8440(3) 0.12490(15) 0.0320(13) Uani 1 1 d . U . . .
O30 O 1.1902(2) -0.6620(3) 0.44641(16) 0.0397(16) Uani 1 1 d . U . . .
O8 O 0.81930(19) -0.8544(3) 0.12374(14) 0.0309(13) Uani 1 1 d . U . . .
O22 O 0.70274(18) -1.0199(3) 0.05568(14) 0.0249(14) Uani 1 1 d . U . . .
O13 O 0.76133(19) -0.6871(3) 0.04085(14) 0.0368(18) Uani 1 1 d . U . . .
O35 O 0.71385(17) -0.9980(3) 0.10765(13) 0.0185(13) Uani 1 1 d . U . . .
O37 O 0.7018(2) -0.8011(4) 0.02114(18) 0.0479(18) Uani 1 1 d . U . . .
O2 O 0.6961(2) -0.9084(4) 0.00833(15) 0.0455(17) Uani 1 1 d . U . . .
O7 O 0.8209(2) -0.7815(3) 0.08588(15) 0.0412(16) Uani 1 1 d . U . . .
O5 O 0.80199(19) -0.9146(3) 0.00715(14) 0.0278(12) Uani 1 1 d . U . . .
O19 O 0.29220(17) -0.6951(3) 0.38896(13) 0.0264(12) Uani 1 1 d . U . . .
O6 O 0.80794(19) -0.8005(3) 0.02139(14) 0.0316(15) Uani 1 1 d . U . . .
O18 O 0.29881(18) -0.6714(3) 0.44287(15) 0.0281(13) Uani 1 1 d . U . . .
O9 O 0.7086(2) -0.7658(3) 0.08901(16) 0.0395(16) Uani 1 1 d . U . . .
O25 O 0.18311(19) -0.8363(3) 0.37331(14) 0.0320(15) Uani 1 1 d . U . . .
O4 O 0.81271(19) -0.9915(3) 0.10757(15) 0.0287(15) Uani 1 1 d . U . . .
O34 O 0.7674(2) 0.1381(4) 0.19641(16) 0.053(2) Uani 1 1 d . U . . .
O24 O 0.18370(19) -0.9166(3) 0.41172(14) 0.0305(15) Uani 1 1 d . U . . .
O27 O 0.28698(19) -0.8233(3) 0.37423(15) 0.0334(13) Uani 1 1 d . U . . .
O26 O 0.24362(18) -0.7920(3) 0.43305(13) 0.0275(12) Uani 1 1 d . U . . .
O23 O 0.2401(2) -0.9968(4) 0.45150(17) 0.066(2) Uani 1 1 d . U . . .
O28 O 0.2798(2) -0.9220(3) 0.40770(16) 0.0409(17) Uani 1 1 d . U . . .
O20 O 0.25645(18) -0.6489(3) 0.50390(13) 0.0274(16) Uani 1 1 d . U . . .
C85 C 1.14448(18) -0.3442(4) 0.02006(12) 0.0475(19) Uani 1 1 d G U . . .
C86 C 1.1242(2) -0.2783(3) 0.02142(13) 0.0500(19) Uani 1 1 d G U . . .
H86 H 1.132713 -0.243825 0.006915 0.060 Uiso 1 1 calc R U . . .
C87 C 1.0913(2) -0.2639(3) 0.04445(15) 0.0520(19) Uani 1 1 d G U . . .
H87 H 1.077785 -0.219742 0.045360 0.062 Uiso 1 1 calc R U . . .
C82 C 1.07866(18) -0.3154(4) 0.06613(13) 0.0513(17) Uani 1 1 d DG U . . .
C83 C 1.0989(2) -0.3813(3) 0.06477(14) 0.0529(19) Uani 1 1 d G U . . .
H83 H 1.090425 -0.415741 0.079271 0.063 Uiso 1 1 calc R U . . .
C84 C 1.1318(2) -0.3957(3) 0.04173(15) 0.0497(19) Uani 1 1 d G U . . .
H84 H 1.145354 -0.439825 0.040826 0.060 Uiso 1 1 calc R U . . .
C104 C 0.6145(2) -0.7454(3) 0.17778(13) 0.0574(19) Uani 1 1 d G U . . .
H104 H 0.605099 -0.762694 0.197626 0.069 Uiso 1 1 calc R U . . .
C105 C 0.6490(2) -0.7804(3) 0.16124(16) 0.0534(18) Uani 1 1 d G U . . .
H105 H 0.662671 -0.821168 0.170027 0.064 Uiso 1 1 calc R U . . .
C100 C 0.66303(19) -0.7546(3) 0.13158(16) 0.0475(16) Uani 1 1 d G U . . .
C101 C 0.6426(2) -0.6938(3) 0.11846(13) 0.0520(18) Uani 1 1 d G U . . .
H101 H 0.651969 -0.676471 0.098614 0.062 Uiso 1 1 calc R U . . .
C102 C 0.6081(2) -0.6587(3) 0.13499(17) 0.0565(19) Uani 1 1 d G U . . .
H102 H 0.594397 -0.617996 0.126212 0.068 Uiso 1 1 calc R U . . .
C103 C 0.5940(2) -0.6845(3) 0.16465(16) 0.0588(17) Uani 1 1 d DG U . . .
C169 C 0.3539(2) 0.0022(4) 0.37960(15) 0.070(2) Uani 1 1 d G U . . .
H169 H 0.341247 -0.018290 0.397751 0.085 Uiso 1 1 calc R U . . .
C164 C 0.3357(2) 0.0653(4) 0.36755(18) 0.071(2) Uani 1 1 d G U . . .
C165 C 0.3546(2) 0.0959(3) 0.34043(18) 0.073(2) Uani 1 1 d G U . . .
H165 H 0.342462 0.138149 0.332363 0.087 Uiso 1 1 calc R U . . .
C166 C 0.3916(2) 0.0633(4) 0.32536(15) 0.071(2) Uani 1 1 d G U . . .
H166 H 0.404242 0.083749 0.307214 0.085 Uiso 1 1 calc R U . . .
C167 C 0.4098(2) 0.0001(4) 0.33741(17) 0.0670(18) Uani 1 1 d DG U . . .
C168 C 0.3909(2) -0.0304(3) 0.36454(18) 0.069(2) Uani 1 1 d G U . . .
H168 H 0.403028 -0.072691 0.372602 0.083 Uiso 1 1 calc R U . . .
C190 C 0.5109(2) -0.3127(3) 0.14308(11) 0.0490(16) Uani 1 1 d DG U . . .
C191 C 0.54647(19) -0.2639(3) 0.13808(12) 0.0483(18) Uani 1 1 d G U . . .
H191 H 0.570919 -0.255747 0.154481 0.058 Uiso 1 1 calc R U . . .
C186 C 0.54545(19) -0.2274(3) 0.10858(15) 0.0476(16) Uani 1 1 d DG U . . .
C187 C 0.5089(2) -0.2397(3) 0.08407(11) 0.0499(18) Uani 1 1 d G U . . .
H187 H 0.508221 -0.215236 0.064328 0.060 Uiso 1 1 calc R U . . .
C188 C 0.47338(19) -0.2884(3) 0.08907(13) 0.0500(16) Uani 1 1 d G U . . .
C189 C 0.47440(19) -0.3250(3) 0.11857(15) 0.0495(18) Uani 1 1 d G U . . .
H189 H 0.450634 -0.357589 0.121915 0.059 Uiso 1 1 calc R U . . .
C73 C 0.8401(2) 0.0899(3) 0.24016(17) 0.0607(19) Uani 1 1 d G U . . .
H73 H 0.822539 0.127731 0.246839 0.073 Uiso 1 1 calc R U . . .
C72 C 0.82831(18) 0.0591(4) 0.20971(15) 0.0574(18) Uani 1 1 d DG U . . .
C71 C 0.8546(2) 0.0025(4) 0.19972(13) 0.0568(19) Uani 1 1 d G U . . .
H71 H 0.846677 -0.018074 0.179349 0.068 Uiso 1 1 calc R U . . .
C70 C 0.8927(2) -0.0234(3) 0.22019(17) 0.0564(19) Uani 1 1 d G U . . .
H70 H 0.910247 -0.061247 0.213504 0.068 Uiso 1 1 calc R U . . .
C69 C 0.90448(19) 0.0074(4) 0.25063(15) 0.0567(17) Uani 1 1 d DG U . . .
C74 C 0.8782(2) 0.0640(4) 0.26062(12) 0.0589(19) Uani 1 1 d G U . . .
H74 H 0.886110 0.084558 0.280994 0.071 Uiso 1 1 calc R U . . .
C81 C 0.97838(18) -0.2662(3) 0.13706(12) 0.0477(18) Uani 1 1 d G U . . .
H81 H 0.956899 -0.254253 0.152491 0.057 Uiso 1 1 calc R U . . .
C76 C 1.0127(2) -0.3175(3) 0.14433(10) 0.0470(16) Uani 1 1 d DG U . . .
C77 C 1.04483(18) -0.3353(3) 0.12126(15) 0.0481(18) Uani 1 1 d G U . . .
H77 H 1.067807 -0.369635 0.126120 0.058 Uiso 1 1 calc R U . . .
C78 C 1.04261(18) -0.3019(3) 0.09092(12) 0.0495(16) Uani 1 1 d DG U . . .
C79 C 1.0083(2) -0.2506(3) 0.08365(10) 0.0483(18) Uani 1 1 d G U . . .
H79 H 1.006783 -0.228184 0.063347 0.058 Uiso 1 1 calc R U . . .
C80 C 0.97616(17) -0.2327(3) 0.10672(15) 0.0463(16) Uani 1 1 d DG U . . .
C144 C 0.45578(18) -0.4214(3) 0.36110(11) 0.0381(17) Uani 1 1 d G U . . .
H144 H 0.432319 -0.432689 0.344469 0.046 Uiso 1 1 calc R U . . .
C145 C 0.45661(18) -0.4550(3) 0.39137(14) 0.0375(15) Uani 1 1 d DG U . . .
C146 C 0.4917(2) -0.4381(3) 0.41622(10) 0.0390(17) Uani 1 1 d G U . . .
H146 H 0.492234 -0.460607 0.436473 0.047 Uiso 1 1 calc R U . . .
C147 C 0.52592(18) -0.3877(3) 0.41081(12) 0.0388(15) Uani 1 1 d G U . . .
C142 C 0.52509(18) -0.3541(3) 0.38054(15) 0.0402(17) Uani 1 1 d G U . . .
H142 H 0.547993 -0.320370 0.376924 0.048 Uiso 1 1 calc R U . . .
C143 C 0.4900(2) -0.3710(3) 0.35569(11) 0.0416(15) Uani 1 1 d DG U . . .
C155 C 0.3974(2) -0.5477(3) 0.37156(12) 0.0373(17) Uani 1 1 d G U . . .
H155 H 0.407625 -0.543130 0.350476 0.045 Uiso 1 1 calc R U . . .
C156 C 0.36116(19) -0.5947(3) 0.37746(13) 0.0353(17) Uani 1 1 d G U . . .
H156 H 0.347190 -0.621657 0.360324 0.042 Uiso 1 1 calc R U . . .
C157 C 0.34584(17) -0.6015(3) 0.40898(15) 0.0338(15) Uani 1 1 d G U . . .
C158 C 0.3667(2) -0.5612(3) 0.43460(12) 0.0377(17) Uani 1 1 d G U . . .
H158 H 0.356469 -0.565790 0.455687 0.045 Uiso 1 1 calc R U . . .
C159 C 0.4029(2) -0.5142(3) 0.42870(13) 0.0377(17) Uani 1 1 d G U . . .
H159 H 0.416903 -0.487264 0.445841 0.045 Uiso 1 1 calc R U . . .
C154 C 0.41826(17) -0.5074(3) 0.39718(15) 0.0363(15) Uani 1 1 d DG U . . .
C110 C 0.4866(2) -0.65673(18) 0.20731(17) 0.0752(17) Uani 1 1 d DG U . . .
C111 C 0.5256(2) -0.68283(14) 0.19185(18) 0.0702(19) Uani 1 1 d DG U . . .
H111 H 0.529198 -0.730604 0.189419 0.084 Uiso 1 1 calc R U . . .
C106 C 0.55904(19) -0.6375(3) 0.18001(16) 0.0652(17) Uani 1 1 d DG U . . .
C107 C 0.55360(18) -0.5661(3) 0.18364(16) 0.0648(19) Uani 1 1 d G U . . .
H107 H 0.576005 -0.535788 0.175724 0.078 Uiso 1 1 calc R U . . .
C108 C 0.5147(2) -0.54001(12) 0.19910(17) 0.0620(17) Uani 1 1 d DG U . . .
C109 C 0.48118(17) -0.5853(2) 0.21094(16) 0.0687(19) Uani 1 1 d DG U . . .
H109 H 0.455136 -0.567857 0.221284 0.082 Uiso 1 1 calc R U . . .
C62 C 1.01392(18) -0.0971(3) 0.31101(15) 0.0594(18) Uani 1 1 d G U . . .
H62 H 1.038780 -0.120007 0.323104 0.071 Uiso 1 1 calc R U . . .
C57 C 0.9798(2) -0.13489(18) 0.29176(17) 0.0568(16) Uani 1 1 d DG U . . .
C58 C 0.9426(2) -0.1006(3) 0.27368(14) 0.0602(18) Uani 1 1 d G U . . .
H58 H 0.919810 -0.125894 0.260806 0.072 Uiso 1 1 calc R U . . .
C59 C 0.93959(18) -0.0285(3) 0.27484(14) 0.0605(17) Uani 1 1 d DG U . . .
C60 C 0.9737(2) 0.00938(18) 0.29409(16) 0.0599(18) Uani 1 1 d G U . . .
H60 H 0.971673 0.057639 0.294865 0.072 Uiso 1 1 calc R U . . .
C61 C 1.01087(18) -0.0249(3) 0.31217(15) 0.0621(17) Uani 1 1 d DG U . . .
C1 C 0.8373(2) -0.8007(5) 0.1137(2) 0.0391(15) Uani 1 1 d D U . . .
C96 C 0.8260(3) -1.0312(5) 0.0853(3) 0.0285(17) Uani 1 1 d . U . . .
C150 C 0.6246(2) -0.4091(3) 0.48116(13) 0.0380(17) Uani 1 1 d G U . . .
H150 H 0.637348 -0.442828 0.495723 0.046 Uiso 1 1 calc R U . . .
C151 C 0.64424(17) -0.3426(3) 0.48171(13) 0.0370(15) Uani 1 1 d DG U . . .
C152 C 0.6252(2) -0.2922(3) 0.45994(15) 0.0380(17) Uani 1 1 d G U . . .
H152 H 0.638334 -0.247733 0.460311 0.046 Uiso 1 1 calc R U . . .
C153 C 0.5866(2) -0.3084(3) 0.43761(13) 0.0376(17) Uani 1 1 d G U . . .
H153 H 0.573831 -0.274671 0.423046 0.045 Uiso 1 1 calc R U . . .
C148 C 0.56694(17) -0.3749(3) 0.43706(13) 0.0390(15) Uani 1 1 d G U . . .
C149 C 0.5860(2) -0.4253(3) 0.45883(15) 0.0396(17) Uani 1 1 d G U . . .
H149 H 0.572844 -0.469767 0.458457 0.047 Uiso 1 1 calc R U . . .
C5 C 0.95724(17) -0.7037(3) 0.16740(14) 0.0485(16) Uani 1 1 d DG U . . .
C4 C 0.9396(2) -0.6784(3) 0.13686(14) 0.0476(18) Uani 1 1 d G U . . .
H4 H 0.953977 -0.639970 0.127782 0.057 Uiso 1 1 calc R U . . .
C3 C 0.9004(2) -0.7104(3) 0.11988(12) 0.0445(18) Uani 1 1 d G U . . .
H3 H 0.888594 -0.693378 0.099446 0.053 Uiso 1 1 calc R U . . .
C2 C 0.87889(16) -0.7677(3) 0.13344(14) 0.0418(16) Uani 1 1 d DG U . . .
C7 C 0.8965(2) -0.7931(3) 0.16398(15) 0.0462(18) Uani 1 1 d G U . . .
H7 H 0.882148 -0.831473 0.173056 0.055 Uiso 1 1 calc R U . . .
C6 C 0.9357(2) -0.7611(3) 0.18096(12) 0.0470(18) Uani 1 1 d G U . . .
H6 H 0.947532 -0.778066 0.201393 0.056 Uiso 1 1 calc R U . . .
C163 C 0.3008(3) -0.8939(5) 0.3864(3) 0.0365(17) Uani 1 1 d . U . . .
C54 C 1.1145(2) -0.7432(4) 0.24141(13) 0.0597(19) Uani 1 1 d G U . . .
H54 H 1.101910 -0.764894 0.222245 0.072 Uiso 1 1 calc R U . . .
C18 C 1.1512(2) -0.7749(3) 0.26109(17) 0.063(2) Uani 1 1 d G U . . .
H18 H 1.163072 -0.817936 0.255086 0.076 Uiso 1 1 calc R U . . .
C17 C 1.17005(19) -0.7425(4) 0.28973(15) 0.0627(18) Uani 1 1 d DG U . . .
C16 C 1.1523(2) -0.6782(4) 0.29870(13) 0.061(2) Uani 1 1 d G U . . .
H16 H 1.164897 -0.656500 0.317868 0.073 Uiso 1 1 calc R U . . .
C15 C 1.1156(2) -0.6464(3) 0.27903(17) 0.0597(19) Uani 1 1 d G U . . .
H15 H 1.103734 -0.603457 0.285028 0.072 Uiso 1 1 calc R U . . .
C14 C 1.09676(19) -0.6789(4) 0.25038(16) 0.0582(17) Uani 1 1 d DG U . . .
C95 C 0.8191(3) -0.8526(6) 0.0054(2) 0.0314(16) Uani 1 1 d . U . . .
C19 C 1.2132(3) -0.7623(7) 0.3121(3) 0.0670(19) Uani 1 1 d D U . . .
C99 C 0.6982(3) -0.7914(6) 0.1166(3) 0.0400(15) Uani 1 1 d . U . . .
C27 C 1.0052(3) -0.2123(6) 0.2364(2) 0.0502(18) Uani 1 1 d . U . . .
H27 H 1.010369 -0.164551 0.237578 0.060 Uiso 1 1 calc R U . . .
C26 C 1.0115(3) -0.2464(2) 0.2083(3) 0.0529(18) Uani 1 1 d D U . . .
H26 H 1.021222 -0.221532 0.190362 0.063 Uiso 1 1 calc R U . . .
C24 C 0.9991(2) -0.3605(3) 0.23365(11) 0.0498(14) Uani 1 1 d G U . . .
C23 C 1.0032(2) -0.32326(17) 0.20473(16) 0.0524(15) Uani 1 1 d DG U . . .
C22 C 1.0103(2) -0.3582(3) 0.17563(12) 0.0492(15) Uani 1 1 d DG U . . .
C21 C 1.0133(2) -0.4304(3) 0.17544(11) 0.0492(17) Uani 1 1 d G U . . .
H21 H 1.018055 -0.453814 0.155966 0.059 Uiso 1 1 calc R U . . .
C20 C 1.0092(2) -0.46763(18) 0.20435(16) 0.0504(16) Uani 1 1 d DG U . . .
C25 C 1.0021(2) -0.4327(3) 0.23346(12) 0.0486(15) Uani 1 1 d G U . . .
C53 C 0.8216(3) -0.3196(6) 0.5030(2) 0.0402(15) Uani 1 1 d . U . . .
C160 C 0.3103(3) -0.6527(5) 0.4138(3) 0.0308(14) Uani 1 1 d . U . . .
C50 C 0.85261(17) -0.3397(4) 0.47803(12) 0.0441(16) Uani 1 1 d G U . . .
C51 C 0.8711(2) -0.2847(3) 0.46083(15) 0.0476(18) Uani 1 1 d G U . . .
H51 H 0.860172 -0.239649 0.463969 0.057 Uiso 1 1 calc R U . . .
C52 C 0.9060(2) -0.2970(3) 0.43895(14) 0.0503(18) Uani 1 1 d G U . . .
H52 H 0.918442 -0.260142 0.427437 0.060 Uiso 1 1 calc R U . . .
C47 C 0.92243(18) -0.3643(4) 0.43426(12) 0.0491(16) Uani 1 1 d DG U . . .
C48 C 0.9039(2) -0.4193(3) 0.45146(15) 0.0495(18) Uani 1 1 d G U . . .
H48 H 0.914869 -0.464324 0.448321 0.059 Uiso 1 1 calc R U . . .
C49 C 0.8690(2) -0.4070(3) 0.47335(14) 0.0489(18) Uani 1 1 d G U . . .
H49 H 0.856599 -0.443832 0.484853 0.059 Uiso 1 1 calc R U . . .
C56 C 1.1754(3) -0.6506(5) 0.4169(3) 0.0426(16) Uani 1 1 d D U . . .
C31 C 0.9962(3) -0.4284(5) 0.2937(3) 0.0509(18) Uani 1 1 d . U . . .
H31 H 0.995487 -0.451828 0.313635 0.061 Uiso 1 1 calc R U . . .
C63 C 1.05319(19) 0.0069(4) 0.33162(16) 0.0662(18) Uani 1 1 d DG U . . .
C68 C 1.0720(2) -0.0198(3) 0.36161(17) 0.069(2) Uani 1 1 d G U . . .
H68 H 1.061887 -0.063019 0.368703 0.082 Uiso 1 1 calc R U . . .
C67 C 1.1060(2) 0.0180(4) 0.38100(13) 0.068(2) Uani 1 1 d G U . . .
H67 H 1.118572 0.000071 0.401067 0.082 Uiso 1 1 calc R U . . .
C66 C 1.1211(2) 0.0825(3) 0.37041(16) 0.066(2) Uani 1 1 d G U . . .
C65 C 1.1023(2) 0.1093(3) 0.34042(17) 0.069(2) Uani 1 1 d G U . . .
H65 H 1.112415 0.152478 0.333327 0.083 Uiso 1 1 calc R U . . .
C64 C 1.0683(2) 0.0715(4) 0.32103(13) 0.068(2) Uani 1 1 d G U . . .
H64 H 1.055730 0.089388 0.300963 0.081 Uiso 1 1 calc R U . . .
C32 C 1.0019(3) -0.4704(6) 0.2662(2) 0.0476(18) Uani 1 1 d . U . . .
H32 H 1.005420 -0.518408 0.267871 0.057 Uiso 1 1 calc R U . . .
C183 C 0.58154(19) -0.1740(3) 0.09979(16) 0.0478(16) Uani 1 1 d DG U . . .
C184 C 0.6004(2) -0.1346(3) 0.12637(12) 0.0498(19) Uani 1 1 d G U . . .
H184 H 0.589488 -0.141542 0.147138 0.060 Uiso 1 1 calc R U . . .
C185 C 0.6355(2) -0.0849(3) 0.12192(14) 0.0506(19) Uani 1 1 d G U . . .
H185 H 0.648096 -0.058550 0.139711 0.061 Uiso 1 1 calc R U . . .
C180 C 0.65177(19) -0.0745(3) 0.09089(17) 0.0508(19) Uani 1 1 d DG U . . .
C181 C 0.6329(2) -0.1139(4) 0.06430(13) 0.0527(19) Uani 1 1 d G U . . .
H181 H 0.643827 -0.106933 0.043537 0.063 Uiso 1 1 calc R U . . .
C182 C 0.5978(2) -0.1636(3) 0.06875(14) 0.0510(19) Uani 1 1 d G U . . .
H182 H 0.585219 -0.189926 0.050964 0.061 Uiso 1 1 calc R U . . .
C33 C 0.9861(2) -0.21238(18) 0.29392(17) 0.0516(16) Uani 1 1 d DG U . . .
C28 C 0.9906(2) -0.2493(3) 0.26498(12) 0.0505(15) Uani 1 1 d G U . . .
C29 C 0.9933(2) -0.3215(3) 0.26572(11) 0.0495(14) Uani 1 1 d G U . . .
C30 C 0.9915(2) -0.35679(18) 0.29540(16) 0.0498(15) Uani 1 1 d G U . . .
C35 C 0.9870(2) -0.3198(3) 0.32435(11) 0.0490(15) Uani 1 1 d DG U . . .
C34 C 0.9843(2) -0.2476(3) 0.32360(12) 0.0500(17) Uani 1 1 d G U . . .
H34 H 0.981293 -0.222918 0.342968 0.060 Uiso 1 1 calc R U . . .
C126 C 0.4961(3) -0.2438(6) 0.2108(3) 0.0499(18) Uani 1 1 d . U . . .
H126 H 0.498760 -0.215378 0.192512 0.060 Uiso 1 1 calc R U . . .
C120 C 0.4993(3) -0.4736(4) 0.26193(13) 0.0498(18) Uani 1 1 d D U . . .
H120 H 0.492508 -0.520951 0.260511 0.060 Uiso 1 1 calc R U . . .
C121 C 0.5045(3) -0.4364(5) 0.2944(2) 0.0494(17) Uani 1 1 d D U . . .
H121 H 0.512668 -0.461020 0.313679 0.059 Uiso 1 1 calc R U . . .
C125 C 0.4868(3) -0.2130(6) 0.2368(2) 0.0474(18) Uani 1 1 d . U . . .
H125 H 0.478445 -0.166144 0.236131 0.057 Uiso 1 1 calc R U . . .
C98 C 0.6930(2) -1.0274(4) 0.0846(2) 0.0239(16) Uani 1 1 d . U . . .
C170 C 0.5056(2) -0.4304(3) 0.23186(12) 0.0524(15) Uani 1 1 d DG U . . .
C172 C 0.5012(2) -0.3585(3) 0.23358(11) 0.0498(14) Uani 1 1 d G U . . .
C94 C 0.5032(2) -0.31846(14) 0.20530(16) 0.0508(15) Uani 1 1 d G U . . .
C119 C 0.5096(2) -0.3503(3) 0.17531(11) 0.0489(15) Uani 1 1 d DG U . . .
C171 C 0.5139(2) -0.4222(3) 0.17359(11) 0.0519(18) Uani 1 1 d G U . . .
H171 H 0.518188 -0.443557 0.153522 0.062 Uiso 1 1 calc R U . . .
C192 C 0.5119(2) -0.46231(14) 0.20187(17) 0.0559(16) Uani 1 1 d DG U . . .
C133 C 0.4850(2) 0.00530(19) 0.30497(18) 0.0665(19) Uani 1 1 d G U . . .
H133 H 0.485493 0.053640 0.305998 0.080 Uiso 1 1 calc R U . . .
C134 C 0.5210(2) -0.0301(3) 0.29016(17) 0.0673(17) Uani 1 1 d DG U . . .
C135 C 0.5203(2) -0.1024(3) 0.28862(16) 0.0614(18) Uani 1 1 d G U . . .
H135 H 0.544376 -0.126103 0.278711 0.074 Uiso 1 1 calc R U . . .
C130 C 0.4834(2) -0.13918(19) 0.30190(18) 0.0557(16) Uani 1 1 d DG U . . .
C131 C 0.4474(2) -0.1037(3) 0.31671(16) 0.0625(19) Uani 1 1 d G U . . .
H131 H 0.422758 -0.128351 0.325592 0.075 Uiso 1 1 calc R U . . .
C132 C 0.4482(2) -0.0315(3) 0.31825(16) 0.0658(17) Uani 1 1 d DG U . . .
C89 C 0.9131(2) -0.1725(3) 0.06713(14) 0.0443(18) Uani 1 1 d G U . . .
H89 H 0.922231 -0.198392 0.049373 0.053 Uiso 1 1 calc R U . . .
C90 C 0.8784(2) -0.1207(3) 0.06218(12) 0.0447(19) Uani 1 1 d G U . . .
H90 H 0.864401 -0.112051 0.041119 0.054 Uiso 1 1 calc R U . . .
C91 C 0.86476(17) -0.0820(3) 0.08872(17) 0.0431(18) Uani 1 1 d G U . . .
C92 C 0.8857(2) -0.0950(3) 0.12021(14) 0.0446(18) Uani 1 1 d G U . . .
H92 H 0.876590 -0.069031 0.137966 0.053 Uiso 1 1 calc R U . . .
C93 C 0.9204(2) -0.1467(3) 0.12515(12) 0.0444(18) Uani 1 1 d G U . . .
H93 H 0.934420 -0.155371 0.146220 0.053 Uiso 1 1 calc R U . . .
C88 C 0.93406(17) -0.1854(3) 0.09862(16) 0.0446(16) Uani 1 1 d DG U . . .
C11 C 1.05404(18) -0.5746(3) 0.22646(15) 0.0582(18) Uani 1 1 d G U . . .
H11 H 1.076381 -0.546904 0.238515 0.070 Uiso 1 1 calc R U . . .
C10 C 1.0198(2) -0.54421(17) 0.20434(16) 0.0533(16) Uani 1 1 d DG U . . .
C9 C 0.98639(19) -0.5856(3) 0.18633(13) 0.0528(18) Uani 1 1 d G U . . .
H9 H 0.963461 -0.565275 0.171528 0.063 Uiso 1 1 calc R U . . .
C8 C 0.98727(19) -0.6574(3) 0.19043(14) 0.0543(16) Uani 1 1 d DG U . . .
C13 C 1.0215(2) -0.68780(18) 0.21254(16) 0.0569(18) Uani 1 1 d G U . . .
H13 H 1.022132 -0.735841 0.215289 0.068 Uiso 1 1 calc R U . . .
C12 C 1.05493(18) -0.6464(3) 0.23056(14) 0.0588(16) Uani 1 1 d DG U . . .
C42 C 1.0877(2) -0.5055(3) 0.43024(14) 0.0487(18) Uani 1 1 d G U . . .
H42 H 1.080671 -0.474854 0.446887 0.058 Uiso 1 1 calc R U . . .
C41 C 1.06183(19) -0.5022(3) 0.39969(16) 0.0493(16) Uani 1 1 d G U . . .
C46 C 1.0723(2) -0.5480(3) 0.37481(13) 0.0467(18) Uani 1 1 d G U . . .
H46 H 1.055014 -0.545779 0.354374 0.056 Uiso 1 1 calc R U . . .
C45 C 1.1086(2) -0.5970(3) 0.38048(14) 0.0470(18) Uani 1 1 d G U . . .
H45 H 1.115651 -0.627664 0.363830 0.056 Uiso 1 1 calc R U . . .
C44 C 1.13449(19) -0.6003(3) 0.41102(16) 0.0448(16) Uani 1 1 d DG U . . .
C43 C 1.1240(2) -0.5545(4) 0.43591(13) 0.0485(18) Uani 1 1 d G U . . .
H43 H 1.141309 -0.556742 0.456344 0.058 Uiso 1 1 calc R U . . .
C38 C 0.95681(19) -0.3816(3) 0.40884(12) 0.0502(16) Uani 1 1 d DG U . . .
C39 C 0.9937(2) -0.4292(3) 0.41611(11) 0.0502(18) Uani 1 1 d G U . . .
H39 H 0.994932 -0.454105 0.435738 0.060 Uiso 1 1 calc R U . . .
C40 C 1.02858(19) -0.4396(3) 0.39403(14) 0.0495(16) Uani 1 1 d G U . . .
C55 C 1.02666(19) -0.4024(4) 0.36469(12) 0.0496(18) Uani 1 1 d G U . . .
H55 H 1.050030 -0.409352 0.349917 0.060 Uiso 1 1 calc R U . . .
C36 C 0.9898(2) -0.3548(3) 0.35742(10) 0.0482(16) Uani 1 1 d DG U . . .
C37 C 0.95489(19) -0.3444(3) 0.37950(14) 0.0500(18) Uani 1 1 d G U . . .
H37 H 0.930240 -0.312591 0.374637 0.060 Uiso 1 1 calc R U . . .
C75 C 0.7891(3) 0.0958(6) 0.1892(3) 0.060(2) Uani 1 1 d D U . . .
C162 C 0.1617(3) -0.8875(5) 0.3861(2) 0.0313(17) Uani 1 1 d . U . . .
C128 C 0.4892(2) -0.2549(3) 0.32668(11) 0.0465(17) Uani 1 1 d G U . . .
H128 H 0.487527 -0.232530 0.346794 0.056 Uiso 1 1 calc R U . . .
C129 C 0.4867(2) -0.21654(18) 0.29767(16) 0.0489(15) Uani 1 1 d DG U . . .
C124 C 0.4892(2) -0.2500(3) 0.26761(11) 0.0484(15) Uani 1 1 d G U . . .
C123 C 0.4942(2) -0.3219(3) 0.26654(11) 0.0478(14) Uani 1 1 d G U . . .
C122 C 0.4967(2) -0.36034(18) 0.29554(17) 0.0473(15) Uani 1 1 d G U . . .
C127 C 0.4942(2) -0.3268(3) 0.32561(12) 0.0433(15) Uani 1 1 d DG U . . .
C113 C 0.4184(2) -0.7474(3) 0.20272(15) 0.085(2) Uani 1 1 d G U . . .
H113 H 0.400074 -0.720516 0.187463 0.102 Uiso 1 1 calc R U . . .
C114 C 0.40135(18) -0.8118(3) 0.21224(15) 0.082(2) Uani 1 1 d DG U . . .
H114 H 0.371672 -0.827864 0.203357 0.098 Uiso 1 1 calc R U . . .
C115 C 0.4287(2) -0.85202(12) 0.23504(13) 0.0741(16) Uani 1 1 d DG U . . .
C116 C 0.4731(2) -0.8280(3) 0.24831(14) 0.081(2) Uani 1 1 d DG U . . .
H116 H 0.491347 -0.854893 0.263567 0.097 Uiso 1 1 calc R U . . .
C117 C 0.49007(19) -0.7636(3) 0.23879(16) 0.084(2) Uani 1 1 d G U . . .
H117 H 0.519750 -0.747545 0.247673 0.101 Uiso 1 1 calc R U . . .
C112 C 0.4627(2) -0.72339(14) 0.21599(15) 0.0829(18) Uani 1 1 d DG U . . .
C97 C 0.6846(4) -0.8397(7) 0.0074(3) 0.0471(19) Uani 1 1 d . U . . .
C175 C 0.3810(2) -0.3876(3) 0.03247(16) 0.0509(19) Uani 1 1 d G U . . .
H175 H 0.370967 -0.432928 0.027796 0.061 Uiso 1 1 calc R U . . .
C174 C 0.35822(19) -0.3321(4) 0.01584(13) 0.0509(19) Uani 1 1 d G U . . .
C179 C 0.3732(2) -0.2644(3) 0.02283(15) 0.0532(19) Uani 1 1 d G U . . .
H179 H 0.357962 -0.227279 0.011700 0.064 Uiso 1 1 calc R U . . .
C178 C 0.4110(2) -0.2521(3) 0.04645(17) 0.0552(19) Uani 1 1 d G U . . .
H178 H 0.420976 -0.206807 0.051128 0.066 Uiso 1 1 calc R U . . .
C177 C 0.43373(19) -0.3076(4) 0.06308(14) 0.0526(17) Uani 1 1 d G U . . .
C176 C 0.4187(2) -0.3753(3) 0.05610(15) 0.0523(19) Uani 1 1 d G U . . .
H176 H 0.433982 -0.412455 0.067225 0.063 Uiso 1 1 calc R U . . .
C139 C 0.6454(2) 0.0867(3) 0.26633(16) 0.0647(15) Uani 1 1 d DG U . . .
C138 C 0.6000(2) 0.1168(3) 0.26299(16) 0.0684(18) Uani 1 1 d DG U . . .
H138 H 0.596156 0.161769 0.254732 0.082 Uiso 1 1 calc R U . . .
C137 C 0.56023(18) 0.0798(4) 0.27199(17) 0.0706(19) Uani 1 1 d DG U . . .
H137 H 0.529826 0.099929 0.269758 0.085 Uiso 1 1 calc R U . . .
C136 C 0.5659(2) 0.0126(4) 0.28434(17) 0.0697(17) Uani 1 1 d DG U . . .
C141 C 0.6114(3) -0.0175(3) 0.28768(16) 0.0691(19) Uani 1 1 d DG U . . .
H141 H 0.615194 -0.062442 0.295934 0.083 Uiso 1 1 calc R U . . .
C140 C 0.65112(18) 0.0195(4) 0.27867(16) 0.0679(18) Uani 1 1 d DG U . . .
H140 H 0.681525 -0.000602 0.280909 0.082 Uiso 1 1 calc R U . . .
C118 C 0.408890 -0.921431 0.244049 0.05370(18) Uani 1 1 d D U . . .
O16 O 0.421130 -0.962380 0.265281 0.05406(16) Uani 1 1 d D U . . .
O17 O 0.374300 -0.945020 0.228460 0.05401(15) Uani 1 1 d D U . . .
O1 O 0.7017(2) -0.2687(3) 0.50793(14) 0.0345(15) Uani 1 1 d . U . . .
O15A O 0.7010(2) -0.3801(3) 0.52492(15) 0.0398(16) Uani 1 1 d . U . . .
C173 C 0.6850(3) -0.3246(6) 0.5043(2) 0.0380(15) Uani 1 1 d D U . . .
C161 C 0.684730 0.127710 0.254060 0.05237(18) Uani 1 1 d . U . . .
O21 O 0.722240 0.105310 0.252439 0.05285(16) Uani 1 1 d . U . . .
O3 O 0.679120 0.179520 0.244289 0.05322(15) Uani 1 1 d . U . . .

loop_
_atom_site_aniso_label
_atom_site_aniso_U_11
_atom_site_aniso_U_22
_atom_site_aniso_U_33
_atom_site_aniso_U_23
_atom_site_aniso_U_13
_atom_site_aniso_U_12
Fe5 0.0312(8) 0.0155(9) 0.0344(9) 0.0043(7) 0.0106(7) 0.0035(7)
Fe6 0.0284(8) 0.0173(9) 0.0244(8) 0.0039(7) 0.0060(7) 0.0034(7)
Fe4 0.0323(8) 0.0165(9) 0.0305(9) 0.0024(7) 0.0090(7) 0.0106(7)
Fe3 0.0468(9) 0.0284(10) 0.0297(10) 0.0013(8) 0.0001(8) -0.0076(8)
Fe2 0.0282(8) 0.0217(9) 0.0337(9) 0.0036(8) 0.0037(7) 0.0013(7)
Fe1 0.0254(8) 0.0226(9) 0.0346(9) 0.0020(8) 0.0055(7) -0.0018(7)
O33 0.079(4) 0.066(4) 0.061(4) 0.016(4) 0.001(4) 0.004(4)
O11 0.055(3) 0.053(3) 0.053(3) 0.000(2) 0.003(2) -0.001(2)
O32 0.081(4) 0.062(5) 0.067(5) 0.010(4) -0.011(4) -0.001(4)
O29 0.031(2) 0.013(2) 0.023(2) 0.005(2) 0.001(2) 0.005(2)
O14 0.0393(19) 0.0403(19) 0.0397(19) -0.0002(13) 0.0056(12) 0.0061(13)
O12 0.0266(18) 0.0263(19) 0.0275(19) 0.0019(13) 0.0016(13) 0.0002(13)
O15 0.0370(18) 0.0383(19) 0.0379(18) 0.0000(13) 0.0062(12) 0.0064(13)
O36 0.018(3) 0.020(3) 0.036(4) 0.008(3) -0.001(3) -0.003(2)
O31 0.045(3) 0.036(4) 0.049(4) 0.006(3) 0.017(3) 0.027(3)
O10 0.039(2) 0.021(3) 0.039(3) 0.002(3) 0.022(2) 0.008(2)
O30 0.039(3) 0.035(4) 0.047(4) 0.005(3) 0.016(3) 0.028(3)
O8 0.032(2) 0.022(3) 0.039(3) 0.001(2) 0.004(2) -0.004(2)
O22 0.024(3) 0.022(3) 0.029(3) -0.005(3) 0.003(2) -0.001(2)
O13 0.040(3) 0.032(3) 0.039(3) -0.003(2) 0.006(2) -0.001(2)
O35 0.0184(16) 0.0183(17) 0.0189(17) 0.0002(12) 0.0016(12) -0.0015(12)
O37 0.040(3) 0.043(4) 0.059(4) 0.019(3) -0.008(3) 0.007(3)
O2 0.0416(19) 0.046(2) 0.048(2) 0.0038(13) -0.0007(13) 0.0028(13)
O7 0.041(3) 0.032(3) 0.049(4) 0.004(3) -0.011(3) -0.019(3)
O5 0.0274(16) 0.0283(16) 0.0281(16) 0.0008(12) 0.0050(12) -0.0025(12)
O19 0.019(2) 0.023(3) 0.038(3) 0.003(2) 0.005(2) -0.010(2)
O6 0.0307(18) 0.0321(19) 0.0322(18) -0.0004(13) 0.0045(12) -0.0023(13)
O18 0.023(2) 0.023(3) 0.038(3) 0.003(2) 0.001(2) -0.008(2)
O9 0.049(3) 0.018(3) 0.055(4) -0.002(3) 0.025(3) 0.016(3)
O25 0.038(3) 0.024(4) 0.031(3) -0.007(3) -0.016(3) -0.012(3)
O4 0.022(3) 0.024(3) 0.041(4) 0.001(3) 0.004(3) 0.003(3)
O34 0.054(3) 0.051(3) 0.052(3) 0.003(2) 0.003(2) 0.004(2)
O24 0.0313(18) 0.0281(19) 0.0315(18) -0.0010(13) -0.0026(12) -0.0048(12)
O27 0.031(2) 0.030(3) 0.040(3) 0.003(2) 0.008(2) 0.007(2)
O26 0.036(2) 0.022(2) 0.024(2) 0.001(2) -0.001(2) -0.006(2)
O23 0.069(3) 0.063(3) 0.065(3) -0.002(2) 0.007(2) 0.002(2)
O28 0.045(3) 0.032(4) 0.046(4) -0.011(3) 0.006(3) 0.022(3)
O20 0.030(2) 0.026(3) 0.027(2) 0.000(2) 0.004(2) -0.007(2)
C85 0.051(4) 0.040(4) 0.052(4) 0.000(3) 0.001(3) 0.007(3)
C86 0.055(4) 0.043(4) 0.052(4) -0.003(4) 0.003(3) 0.007(3)
C87 0.058(4) 0.045(4) 0.053(4) -0.003(3) 0.005(3) 0.009(3)
C82 0.058(3) 0.044(3) 0.052(3) -0.001(3) 0.001(3) 0.011(3)
C83 0.060(4) 0.043(4) 0.055(4) -0.002(4) 0.001(3) 0.011(3)
C84 0.055(4) 0.040(4) 0.054(4) 0.002(4) 0.001(3) 0.011(4)
C104 0.070(4) 0.042(4) 0.063(4) 0.004(3) 0.027(3) 0.006(3)
C105 0.064(4) 0.038(4) 0.061(4) 0.004(3) 0.027(3) 0.008(3)
C100 0.059(3) 0.031(3) 0.056(3) 0.000(3) 0.027(3) 0.009(3)
C101 0.066(4) 0.033(4) 0.060(4) -0.001(3) 0.024(3) 0.008(3)
C102 0.072(4) 0.039(4) 0.061(4) 0.003(3) 0.024(3) 0.004(3)
C103 0.073(3) 0.043(3) 0.063(3) 0.004(3) 0.025(3) 0.004(3)
C169 0.079(4) 0.056(4) 0.079(4) -0.009(4) 0.020(4) 0.023(4)
C164 0.080(4) 0.059(5) 0.078(5) -0.006(4) 0.023(4) 0.022(4)
C165 0.079(4) 0.061(4) 0.081(5) -0.004(4) 0.026(4) 0.024(4)
C166 0.078(4) 0.060(4) 0.078(4) -0.005(4) 0.028(4) 0.023(4)
C167 0.076(4) 0.054(4) 0.074(4) -0.005(3) 0.026(3) 0.019(3)
C168 0.078(4) 0.056(4) 0.075(4) -0.007(4) 0.023(4) 0.022(4)
C190 0.055(3) 0.051(3) 0.042(3) 0.001(3) 0.007(3) -0.014(3)
C191 0.056(3) 0.050(4) 0.040(3) -0.002(3) 0.004(3) -0.020(3)
C186 0.054(3) 0.050(3) 0.039(3) 0.002(3) 0.002(3) -0.019(3)
C187 0.055(3) 0.050(4) 0.045(4) 0.006(3) 0.005(3) -0.019(3)
C188 0.054(3) 0.049(3) 0.047(3) 0.004(3) 0.006(3) -0.016(3)
C189 0.055(3) 0.049(4) 0.045(4) 0.004(3) 0.008(3) -0.014(3)
C73 0.067(4) 0.056(4) 0.058(4) 0.007(4) -0.005(3) 0.007(3)
C72 0.063(4) 0.054(4) 0.054(4) 0.007(3) -0.004(3) 0.008(3)
C71 0.063(4) 0.054(4) 0.052(4) 0.006(4) -0.004(3) 0.010(3)
C70 0.061(4) 0.053(4) 0.053(4) 0.007(4) -0.007(3) 0.011(3)
C69 0.062(3) 0.053(4) 0.053(3) 0.010(3) -0.009(3) 0.007(3)
C74 0.064(4) 0.056(4) 0.054(4) 0.007(4) -0.009(3) 0.006(3)
C81 0.053(3) 0.047(3) 0.043(3) -0.001(3) 0.010(3) 0.006(3)
C76 0.055(3) 0.045(3) 0.042(3) -0.001(3) 0.009(3) 0.009(3)
C77 0.054(3) 0.045(3) 0.045(3) -0.002(3) 0.008(3) 0.009(3)
C78 0.055(3) 0.045(3) 0.049(3) 0.000(3) 0.006(3) 0.009(3)
C79 0.053(3) 0.048(3) 0.045(3) 0.001(3) 0.008(3) 0.008(3)
C80 0.051(3) 0.046(3) 0.043(3) 0.000(3) 0.010(3) 0.008(3)
C144 0.043(3) 0.036(4) 0.034(3) -0.005(3) -0.006(3) -0.007(3)
C145 0.041(3) 0.035(3) 0.035(3) -0.004(3) -0.006(3) -0.004(3)
C146 0.043(3) 0.036(3) 0.037(3) -0.005(3) -0.004(3) -0.006(3)
C147 0.042(3) 0.037(3) 0.036(3) -0.004(3) -0.003(3) -0.005(3)
C142 0.045(3) 0.037(3) 0.038(3) -0.003(3) 0.000(3) -0.006(3)
C143 0.048(3) 0.039(3) 0.037(3) -0.002(3) 0.001(3) -0.004(3)
C155 0.038(3) 0.035(4) 0.038(3) 0.001(3) 0.002(3) -0.005(3)
C156 0.037(3) 0.031(4) 0.037(3) 0.001(3) 0.002(3) -0.005(3)
C157 0.035(3) 0.029(3) 0.036(3) -0.001(3) 0.000(3) -0.006(3)
C158 0.040(3) 0.035(4) 0.037(3) -0.004(3) -0.002(3) -0.004(3)
C159 0.040(3) 0.036(4) 0.037(3) -0.006(3) -0.004(3) -0.007(3)
C154 0.038(3) 0.035(3) 0.034(3) -0.003(3) -0.005(3) -0.005(3)
C110 0.080(3) 0.064(3) 0.084(3) 0.002(3) 0.023(3) 0.000(3)
C111 0.078(4) 0.058(4) 0.078(4) 0.001(4) 0.025(3) 0.003(3)
C106 0.076(3) 0.052(3) 0.070(3) 0.002(3) 0.024(3) 0.002(3)
C107 0.077(4) 0.054(4) 0.067(4) -0.002(4) 0.025(3) 0.005(3)
C108 0.072(3) 0.053(3) 0.063(3) 0.001(3) 0.023(3) 0.004(3)
C109 0.075(4) 0.058(4) 0.076(4) 0.003(4) 0.025(3) 0.004(3)
C62 0.070(3) 0.051(4) 0.055(4) 0.010(3) -0.013(3) 0.008(3)
C57 0.067(3) 0.048(3) 0.052(3) 0.007(3) -0.010(3) 0.009(3)
C58 0.070(3) 0.051(4) 0.057(4) 0.008(3) -0.011(3) 0.007(3)
C59 0.068(3) 0.052(3) 0.058(3) 0.010(3) -0.012(3) 0.005(3)
C60 0.071(4) 0.050(4) 0.056(4) 0.011(3) -0.013(3) 0.002(3)
C61 0.073(3) 0.053(3) 0.057(3) 0.010(3) -0.013(3) 0.001(3)
C1 0.042(3) 0.029(3) 0.045(3) 0.000(3) -0.003(3) -0.010(3)
C96 0.024(3) 0.023(3) 0.039(4) 0.006(3) 0.003(3) -0.004(3)
C150 0.036(3) 0.036(4) 0.040(3) 0.006(3) -0.010(3) -0.003(3)
C151 0.037(3) 0.034(3) 0.038(3) 0.002(3) -0.010(3) -0.002(3)
C152 0.039(3) 0.035(4) 0.038(4) -0.003(3) -0.008(3) 0.000(3)
C153 0.038(3) 0.037(4) 0.037(3) -0.003(3) -0.006(3) 0.000(3)
C148 0.040(3) 0.038(3) 0.037(3) 0.000(3) -0.003(3) -0.004(3)
C149 0.036(3) 0.039(4) 0.042(4) 0.003(3) -0.009(3) -0.005(3)
C5 0.051(3) 0.038(3) 0.055(3) 0.001(3) -0.002(3) -0.005(3)
C4 0.050(3) 0.037(4) 0.056(4) -0.002(3) 0.000(3) -0.010(3)
C3 0.048(3) 0.032(4) 0.052(4) -0.001(3) 0.000(3) -0.014(3)
C2 0.045(3) 0.030(3) 0.049(3) 0.001(3) -0.004(3) -0.012(3)
C7 0.052(3) 0.032(4) 0.053(4) 0.002(3) -0.007(3) -0.012(3)
C6 0.051(3) 0.033(4) 0.055(4) 0.000(3) -0.007(3) -0.007(3)
C163 0.038(3) 0.031(4) 0.041(4) -0.006(3) 0.009(3) 0.012(3)
C54 0.066(4) 0.054(4) 0.056(4) 0.003(4) -0.009(3) 0.011(3)
C18 0.073(4) 0.056(4) 0.059(4) 0.002(4) -0.008(3) 0.011(4)
C17 0.071(3) 0.059(4) 0.056(4) 0.005(3) -0.008(3) 0.011(3)
C16 0.072(4) 0.055(4) 0.054(4) 0.002(4) -0.010(3) 0.015(3)
C15 0.068(4) 0.054(4) 0.054(4) 0.002(4) -0.011(3) 0.015(3)
C14 0.065(3) 0.052(3) 0.056(3) 0.003(3) -0.011(3) 0.010(3)
C95 0.030(3) 0.031(3) 0.034(3) -0.002(3) 0.004(3) -0.002(3)
C19 0.076(4) 0.064(4) 0.060(4) 0.010(4) -0.003(3) 0.007(3)
C99 0.050(3) 0.024(3) 0.049(3) 0.000(3) 0.026(3) 0.009(3)
C27 0.061(3) 0.045(4) 0.045(4) 0.011(3) 0.007(3) 0.013(3)
C26 0.063(3) 0.048(4) 0.048(3) 0.012(3) 0.006(3) 0.015(3)
C24 0.060(3) 0.047(3) 0.044(3) 0.008(3) 0.007(3) 0.017(3)
C23 0.063(3) 0.048(3) 0.046(3) 0.007(3) 0.005(3) 0.013(3)
C22 0.061(3) 0.046(3) 0.041(3) 0.002(3) 0.005(3) 0.011(3)
C21 0.063(3) 0.045(3) 0.040(3) 0.002(3) 0.002(3) 0.010(3)
C20 0.060(3) 0.046(3) 0.045(3) 0.004(3) -0.001(3) 0.013(3)
C25 0.058(3) 0.046(3) 0.042(3) 0.010(3) 0.004(3) 0.018(3)
C53 0.041(3) 0.039(3) 0.042(3) 0.001(2) 0.011(2) 0.014(2)
C160 0.026(3) 0.027(3) 0.039(3) 0.002(3) 0.000(3) -0.007(2)
C50 0.046(3) 0.044(3) 0.045(3) 0.001(3) 0.018(3) 0.020(3)
C51 0.052(3) 0.047(4) 0.046(4) 0.003(3) 0.016(3) 0.024(3)
C52 0.057(4) 0.049(4) 0.048(4) 0.000(3) 0.019(3) 0.024(3)
C47 0.056(3) 0.048(3) 0.046(3) -0.001(3) 0.017(3) 0.027(3)
C48 0.054(4) 0.049(4) 0.047(4) -0.002(3) 0.021(3) 0.027(3)
C49 0.052(3) 0.049(4) 0.048(4) 0.000(3) 0.019(3) 0.021(3)
C56 0.047(3) 0.037(3) 0.047(3) 0.009(3) 0.018(3) 0.024(3)
C31 0.062(3) 0.045(4) 0.045(3) 0.012(3) 0.002(3) 0.023(3)
C63 0.078(3) 0.058(4) 0.058(4) 0.011(3) -0.020(3) -0.002(3)
C68 0.078(4) 0.061(4) 0.062(4) 0.011(4) -0.023(3) -0.002(4)
C67 0.079(4) 0.060(4) 0.060(4) 0.010(4) -0.025(4) -0.010(4)
C66 0.079(4) 0.059(4) 0.057(4) 0.011(4) -0.029(4) -0.009(4)
C65 0.083(4) 0.060(4) 0.059(4) 0.012(4) -0.027(4) -0.006(4)
C64 0.080(4) 0.059(4) 0.059(4) 0.011(4) -0.024(3) -0.001(4)
C32 0.058(3) 0.043(4) 0.041(3) 0.012(3) 0.004(3) 0.023(3)
C183 0.053(3) 0.054(4) 0.036(3) 0.003(3) 0.001(3) -0.021(3)
C184 0.055(4) 0.058(4) 0.037(4) 0.006(3) 0.006(3) -0.020(3)
C185 0.058(4) 0.057(4) 0.037(4) 0.005(4) 0.007(3) -0.019(3)
C180 0.060(4) 0.056(4) 0.037(4) 0.004(4) 0.004(4) -0.018(3)
C181 0.060(4) 0.059(4) 0.038(4) 0.002(4) 0.001(4) -0.017(3)
C182 0.057(4) 0.058(4) 0.038(4) 0.002(4) 0.000(3) -0.021(3)
C33 0.065(3) 0.045(3) 0.045(3) 0.007(3) -0.002(3) 0.016(3)
C28 0.063(3) 0.044(3) 0.044(3) 0.011(3) 0.001(3) 0.016(3)
C29 0.060(3) 0.045(3) 0.044(3) 0.007(3) 0.003(3) 0.018(3)
C30 0.062(3) 0.044(3) 0.044(3) 0.007(3) 0.004(3) 0.020(3)
C35 0.063(3) 0.044(3) 0.041(3) 0.002(3) 0.005(3) 0.021(3)
C34 0.066(3) 0.043(3) 0.041(3) 0.001(3) 0.001(3) 0.019(3)
C126 0.054(3) 0.050(4) 0.047(4) 0.006(3) 0.008(3) -0.004(3)
C120 0.058(3) 0.048(4) 0.045(3) 0.005(3) 0.016(3) 0.001(3)
C121 0.056(3) 0.049(4) 0.045(3) 0.006(3) 0.014(3) 0.002(3)
C125 0.049(3) 0.048(4) 0.046(4) 0.004(3) 0.008(3) -0.003(3)
C98 0.0236(19) 0.0234(19) 0.0246(19) -0.0007(13) 0.0018(13) -0.0002(12)
C170 0.062(3) 0.050(3) 0.047(3) 0.003(3) 0.012(3) -0.001(3)
C172 0.058(3) 0.049(3) 0.044(3) 0.003(3) 0.010(3) -0.001(3)
C94 0.057(3) 0.052(3) 0.045(3) 0.004(3) 0.011(3) -0.004(3)
C119 0.057(3) 0.050(3) 0.041(3) -0.001(3) 0.009(3) -0.008(3)
C171 0.062(3) 0.051(3) 0.044(3) -0.001(3) 0.010(3) -0.002(3)
C192 0.067(3) 0.052(3) 0.051(3) 0.000(3) 0.017(3) -0.001(3)
C133 0.074(4) 0.053(4) 0.076(4) -0.001(4) 0.031(3) 0.013(3)
C134 0.073(3) 0.055(3) 0.078(3) 0.003(3) 0.029(3) 0.014(3)
C135 0.067(3) 0.050(4) 0.071(4) 0.002(4) 0.026(3) 0.016(3)
C130 0.064(3) 0.046(3) 0.060(3) -0.001(3) 0.022(3) 0.011(3)
C131 0.074(4) 0.051(4) 0.065(4) -0.004(4) 0.024(3) 0.011(3)
C132 0.076(3) 0.052(3) 0.072(3) -0.003(3) 0.026(3) 0.013(3)
C89 0.046(3) 0.045(4) 0.044(4) -0.002(3) 0.014(3) -0.001(3)
C90 0.044(4) 0.047(4) 0.044(4) 0.004(3) 0.011(3) -0.007(3)
C91 0.043(3) 0.044(4) 0.043(4) 0.005(3) 0.010(3) -0.010(3)
C92 0.047(4) 0.044(4) 0.043(4) 0.001(3) 0.008(3) -0.007(3)
C93 0.045(3) 0.044(4) 0.044(4) -0.002(3) 0.008(3) -0.003(3)
C88 0.047(3) 0.044(3) 0.044(3) 0.000(3) 0.012(3) 0.002(3)
C11 0.064(3) 0.050(4) 0.058(4) 0.002(3) -0.008(3) 0.003(3)
C10 0.059(3) 0.047(3) 0.052(3) 0.003(3) -0.007(3) 0.006(3)
C9 0.057(3) 0.046(4) 0.054(4) 0.004(3) -0.008(3) 0.006(3)
C8 0.059(3) 0.045(3) 0.057(3) 0.000(3) -0.005(3) 0.000(3)
C13 0.064(3) 0.046(4) 0.058(4) 0.001(3) -0.010(3) 0.002(3)
C12 0.065(3) 0.050(3) 0.060(3) 0.003(3) -0.009(3) 0.005(3)
C42 0.059(4) 0.045(4) 0.045(4) 0.004(3) 0.019(3) 0.023(3)
C41 0.060(3) 0.045(3) 0.045(3) 0.004(3) 0.020(3) 0.023(3)
C46 0.057(4) 0.042(4) 0.043(4) 0.004(3) 0.017(3) 0.021(3)
C45 0.060(4) 0.040(4) 0.044(4) 0.006(3) 0.018(3) 0.021(3)
C44 0.055(3) 0.038(3) 0.043(3) 0.009(3) 0.018(3) 0.024(3)
C43 0.060(4) 0.044(4) 0.043(4) 0.008(3) 0.017(3) 0.023(3)
C38 0.061(3) 0.046(3) 0.046(3) 0.001(3) 0.015(3) 0.026(3)
C39 0.061(3) 0.048(4) 0.043(3) 0.001(3) 0.017(3) 0.027(3)
C40 0.062(3) 0.046(3) 0.043(3) 0.000(3) 0.017(3) 0.027(3)
C55 0.063(3) 0.047(4) 0.041(3) -0.002(3) 0.016(3) 0.024(3)
C36 0.062(3) 0.044(3) 0.040(3) -0.002(3) 0.012(3) 0.023(3)
C37 0.063(3) 0.045(4) 0.044(3) -0.002(3) 0.014(3) 0.023(3)
C75 0.068(4) 0.056(4) 0.054(4) 0.008(4) 0.000(4) 0.008(4)
C162 0.036(3) 0.026(3) 0.031(3) -0.005(3) -0.009(3) -0.008(3)
C128 0.056(3) 0.043(3) 0.041(3) -0.002(3) 0.006(3) 0.003(3)
C129 0.057(3) 0.044(3) 0.047(3) -0.002(3) 0.015(3) 0.004(3)
C124 0.054(3) 0.047(3) 0.046(3) 0.003(3) 0.011(3) -0.001(3)
C123 0.055(3) 0.047(3) 0.043(3) 0.002(3) 0.011(3) -0.001(3)
C122 0.055(3) 0.046(3) 0.042(3) 0.004(3) 0.013(3) 0.000(3)
C127 0.053(3) 0.041(3) 0.036(3) -0.001(3) 0.005(3) -0.002(3)
C113 0.086(4) 0.075(4) 0.095(4) 0.008(4) 0.009(4) -0.006(4)
C114 0.084(4) 0.072(4) 0.088(4) 0.010(4) 0.005(4) -0.007(4)
C115 0.075(3) 0.068(3) 0.078(3) 0.010(3) 0.000(3) -0.008(3)
C116 0.081(4) 0.073(4) 0.089(4) 0.005(4) 0.005(4) -0.006(4)
C117 0.084(4) 0.074(4) 0.094(4) 0.004(4) 0.009(4) -0.004(4)
C112 0.085(3) 0.072(4) 0.093(4) 0.006(3) 0.014(3) -0.004(3)
C97 0.040(3) 0.045(4) 0.055(4) 0.007(3) -0.001(3) 0.006(3)
C175 0.050(4) 0.049(4) 0.054(4) -0.001(4) 0.004(3) -0.010(4)
C174 0.051(4) 0.049(4) 0.053(4) 0.001(4) 0.003(3) -0.012(4)
C179 0.054(4) 0.051(4) 0.056(4) 0.004(4) 0.004(3) -0.011(4)
C178 0.055(4) 0.052(4) 0.059(4) 0.002(4) 0.003(3) -0.015(4)
C177 0.055(3) 0.051(4) 0.053(3) 0.004(3) 0.006(3) -0.016(3)
C176 0.054(4) 0.050(4) 0.053(4) 0.003(4) 0.005(3) -0.012(3)
C139 0.070(3) 0.057(3) 0.069(3) 0.011(3) 0.022(3) 0.012(3)
C138 0.074(3) 0.060(4) 0.074(4) 0.015(4) 0.024(4) 0.011(3)
C137 0.078(4) 0.062(4) 0.075(4) 0.013(4) 0.027(3) 0.010(3)
C136 0.077(3) 0.058(3) 0.077(3) 0.009(3) 0.028(3) 0.011(3)
C141 0.076(4) 0.060(4) 0.075(4) 0.010(3) 0.028(4) 0.009(3)
C140 0.076(3) 0.059(4) 0.072(4) 0.010(4) 0.025(3) 0.010(3)
C118 0.057 0.051 0.052 0.008(3) -0.006(3) -0.005(3)
O16 0.057 0.051 0.052 0.018(3) -0.013(3) 0.001(3)
O17 0.057 0.051 0.052 0.008(3) -0.012(3) -0.006(3)
O1 0.0330(18) 0.0340(19) 0.0353(18) -0.0017(13) -0.0042(12) -0.0030(12)
O15A 0.041(3) 0.033(3) 0.042(3) -0.003(3) -0.020(3) -0.003(3)
C173 0.039(3) 0.034(3) 0.039(3) 0.002(3) -0.010(2) -0.003(3)
C161 0.057 0.051 0.052 0.011(4) 0.020(3) 0.015(4)
O21 0.057 0.051 0.052 0.006(3) 0.011(3) 0.013(3)
O3 0.057 0.051 0.052 0.012(3) 0.004(3) 0.012(3)

loop_
_atom_type_symbol
_atom_type_description
_atom_type_scat_dispersion_real
_atom_type_scat_dispersion_imag
_atom_type_scat_source
C C 0.0033 0.0016 'International Tables Vol C Tables 4.2.6.8 and 6.1.1.4'
H H 0.0000 0.0000 'International Tables Vol C Tables 4.2.6.8 and 6.1.1.4'
Fe Fe 0.3463 0.8444 'International Tables Vol C Tables 4.2.6.8 and 6.1.1.4'
O O 0.0106 0.0060 'International Tables Vol C Tables 4.2.6.8 and 6.1.1.4'

loop_
_geom_angle_atom_site_label_1
_geom_angle_atom_site_label_2
_geom_angle_atom_site_label_3
_geom_angle
_geom_angle_site_symmetry_1
_geom_angle_site_symmetry_3
_geom_angle_publ_flag
O29 Fe5 O12 172.5(2) . . ?
O29 Fe5 O10 94.7(2) . . ?
O29 Fe5 O8 91.3(2) . . ?
O29 Fe5 O35 93.4(2) . . ?
O29 Fe5 O4 89.6(2) . . ?
O12 Fe5 O35 87.1(2) . . ?
O12 Fe5 O4 83.1(2) . . ?
O10 Fe5 O12 92.7(2) . . ?
O10 Fe5 O35 94.1(2) . . ?
O10 Fe5 O4 173.7(3) . . ?
O8 Fe5 O12 86.5(2) . . ?
O8 Fe5 O10 99.2(3) . . ?
O8 Fe5 O35 165.5(2) . . ?
O8 Fe5 O4 85.3(2) . . ?
O4 Fe5 O35 81.0(2) . . ?
O29 Fe6 O11 167.7(2) . . ?
O29 Fe6 O36 93.3(2) . . ?
O29 Fe6 O22 96.3(2) . . ?
O29 Fe6 O2 100.6(3) . . ?
O29 Fe6 O5 98.8(2) . . ?
O36 Fe6 O11 78.1(2) . . ?
O22 Fe6 O11 74.1(2) . . ?
O22 Fe6 O36 82.3(2) . . ?
O2 Fe6 O11 86.8(3) . . ?
O2 Fe6 O36 163.6(3) . . ?
O2 Fe6 O22 87.6(2) . . ?
O5 Fe6 O11 90.2(2) . . ?
O5 Fe6 O36 91.0(2) . . ?
O5 Fe6 O22 163.8(2) . . ?
O5 Fe6 O2 95.3(2) . . ?
O29 Fe4 O13 176.6(2) . . ?
O29 Fe4 O37 95.4(3) . . ?
O29 Fe4 O6 95.3(2) . . ?
O29 Fe4 O9 91.6(2) . . ?
O13 Fe4 O37 86.3(3) . . ?
O13 Fe4 O9 91.5(2) . . ?
O7 Fe4 O29 84.1(2) . . ?
O7 Fe4 O13 93.9(2) . . ?
O7 Fe4 O37 172.7(3) . . ?
O7 Fe4 O6 81.0(2) . . ?
O7 Fe4 O9 100.8(3) . . ?
O6 Fe4 O13 81.7(2) . . ?
O6 Fe4 O37 91.8(3) . . ?
O6 Fe4 O9 173.1(3) . . ?
O9 Fe4 O37 86.6(3) . . ?
O14 Fe3 O23 88.4(3) 2_646 . ?
O14 Fe3 O28 161.4(3) 2_646 . ?
O14 Fe3 O15A 88.3(2) 2_646 2_646 ?
O24 Fe3 O14 95.3(2) . 2_646 ?
O24 Fe3 O23 76.1(2) . . ?
O24 Fe3 O28 82.6(2) . . ?
O24 Fe3 O15A 158.6(3) . 2_646 ?
O26 Fe3 O14 98.9(3) . 2_646 ?
O26 Fe3 O24 106.8(2) . . ?
O26 Fe3 O23 171.8(3) . . ?
O26 Fe3 O28 99.5(3) . . ?
O26 Fe3 O15A 93.5(3) . 2_646 ?
O28 Fe3 O23 73.0(3) . . ?
O28 Fe3 O15A 87.2(2) . 2_646 ?
O15A Fe3 O23 82.9(3) 2_646 . ?
O33 Fe2 O31 92.2(3) 1_455 1_455 ?
O33 Fe2 O25 84.9(3) 1_455 . ?
O33 Fe2 O27 84.5(3) 1_455 . ?
O33 Fe2 O26 171.1(3) 1_455 . ?
O31 Fe2 O25 93.3(2) 1_455 . ?
O31 Fe2 O26 94.8(2) 1_455 . ?
O19 Fe2 O33 88.2(3) . 1_455 ?
O19 Fe2 O31 97.5(3) . 1_455 ?
O19 Fe2 O25 167.5(2) . . ?
O19 Fe2 O27 80.3(2) . . ?
O19 Fe2 O26 96.2(2) . . ?
O27 Fe2 O31 176.1(3) . 1_455 ?
O27 Fe2 O25 88.6(2) . . ?
O27 Fe2 O26 88.6(2) . . ?
O26 Fe2 O25 89.3(2) . . ?
O30 Fe1 O15 83.0(3) 1_455 2_646 ?
O30 Fe1 O26 98.6(2) 1_455 . ?
O30 Fe1 O20 92.3(2) 1_455 . ?
O30 Fe1 O1 168.7(3) 1_455 2_646 ?
O18 Fe1 O15 172.5(2) . 2_646 ?
O18 Fe1 O30 102.5(3) . 1_455 ?
O18 Fe1 O26 91.0(2) . . ?
O18 Fe1 O20 92.1(2) . . ?
O18 Fe1 O1 86.7(2) . 2_646 ?
O26 Fe1 O15 93.2(2) . 2_646 ?
O26 Fe1 O20 167.8(2) . . ?
O26 Fe1 O1 87.6(2) . 2_646 ?
O20 Fe1 O15 82.6(2) . 2_646 ?
O20 Fe1 O1 80.8(2) . 2_646 ?
O1 Fe1 O15 87.2(2) 2_646 2_646 ?
C19 O33 Fe2 140.1(8) . 1_655 ?
Fe5 O29 Fe6 127.9(3) . . ?
Fe5 O29 Fe4 119.3(3) . . ?
Fe6 O29 Fe4 112.5(3) . . ?
C53 O14 Fe3 135.7(7) . 2_656 ?
C75 O12 Fe5 127.4(5) 1_545 . ?
C53 O15 Fe1 136.9(7) . 2_656 ?
C96 O36 Fe6 132.1(6) . . ?
C56 O31 Fe2 135.9(5) . 1_655 ?
C99 O10 Fe5 140.3(8) . . ?
C56 O30 Fe1 130.2(5) . 1_655 ?
C1 O8 Fe5 140.1(5) . . ?
C98 O22 Fe6 131.0(4) . . ?
C98 O35 Fe5 137.0(5) . . ?
C97 O37 Fe4 139.2(9) . . ?
C97 O2 Fe6 126.7(6) . . ?
C1 O7 Fe4 139.1(5) . . ?
C95 O5 Fe6 130.9(6) . . ?
C160 O19 Fe2 131.8(5) . . ?
C95 O6 Fe4 130.6(6) . . ?
C160 O18 Fe1 141.0(5) . . ?
C99 O9 Fe4 134.2(6) . . ?
C162 O25 Fe2 141.9(6) . . ?
C96 O4 Fe5 141.1(6) . . ?
C162 O24 Fe3 129.1(6) . . ?
C163 O27 Fe2 133.5(6) . . ?
Fe3 O26 Fe2 121.9(3) . . ?
Fe3 O26 Fe1 126.2(3) . . ?
Fe1 O26 Fe2 111.1(3) . . ?
C163 O28 Fe3 129.9(7) . . ?
C86 C85 C84 120.0 . . ?
C86 C85 C95 114.9(6) . 2_755 ?
C84 C85 C95 125.1(6) . 2_755 ?
C85 C86 H86 120.0 . . ?
C85 C86 C87 120.0 . . ?
C87 C86 H86 120.0 . . ?
C86 C87 H87 120.0 . . ?
C82 C87 C86 120.0 . . ?
C82 C87 H87 120.0 . . ?
C87 C82 C78 121.4(5) . . ?
C83 C82 C87 120.0 . . ?
C83 C82 C78 118.6(5) . . ?
C82 C83 H83 120.0 . . ?
C82 C83 C84 120.0 . . ?
C84 C83 H83 120.0 . . ?
C85 C84 H84 120.0 . . ?
C83 C84 C85 120.0 . . ?
C83 C84 H84 120.0 . . ?
C105 C104 H104 120.0 . . ?
C105 C104 C103 120.0 . . ?
C103 C104 H104 120.0 . . ?
C104 C105 H105 120.0 . . ?
C104 C105 C100 120.0 . . ?
C100 C105 H105 120.0 . . ?
C105 C100 C101 120.0 . . ?
C99 C100 C105 117.1(7) . . ?
C99 C100 C101 122.9(7) . . ?
C100 C101 H101 120.0 . . ?
C102 C101 C100 120.0 . . ?
C102 C101 H101 120.0 . . ?
C101 C102 H102 120.0 . . ?
C101 C102 C103 120.0 . . ?
C103 C102 H102 120.0 . . ?
C104 C103 C106 127.4(5) . . ?
C102 C103 C104 120.0 . . ?
C102 C103 C106 112.5(5) . . ?
C164 C169 H169 120.0 . . ?
C164 C169 C168 120.0 . . ?
C168 C169 H169 120.0 . . ?
C169 C164 C163 120.4(6) . 1_565 ?
C165 C164 C169 120.0 . . ?
C165 C164 C163 119.0(6) . 1_565 ?
C164 C165 H165 120.0 . . ?
C164 C165 C166 120.0 . . ?
C166 C165 H165 120.0 . . ?
C165 C166 H166 120.0 . . ?
C165 C166 C167 120.0 . . ?
C167 C166 H166 120.0 . . ?
C166 C167 C132 115.1(5) . . ?
C168 C167 C166 120.0 . . ?
C168 C167 C132 124.8(5) . . ?
C169 C168 H168 120.0 . . ?
C167 C168 C169 120.0 . . ?
C167 C168 H168 120.0 . . ?
C191 C190 C189 120.0 . . ?
C191 C190 C119 121.3(5) . . ?
C189 C190 C119 118.6(5) . . ?
C190 C191 H191 120.0 . . ?
C186 C191 C190 120.0 . . ?
C186 C191 H191 120.0 . . ?
C191 C186 C183 125.6(5) . . ?
C187 C186 C191 120.0 . . ?
C187 C186 C183 114.4(5) . . ?
C186 C187 H187 120.0 . . ?
C186 C187 C188 120.0 . . ?
C188 C187 H187 120.0 . . ?
C187 C188 C177 123.5(5) . . ?
C189 C188 C187 120.0 . . ?
C189 C188 C177 116.5(5) . . ?
C190 C189 H189 120.0 . . ?
C188 C189 C190 120.0 . . ?
C188 C189 H189 120.0 . . ?
C72 C73 H73 120.0 . . ?
C72 C73 C74 120.0 . . ?
C74 C73 H73 120.0 . . ?
C73 C72 C75 114.2(7) . . ?
C71 C72 C73 120.0 . . ?
C71 C72 C75 125.6(7) . . ?
C72 C71 H71 120.0 . . ?
C72 C71 C70 120.0 . . ?
C70 C71 H71 120.0 . . ?
C71 C70 H70 120.0 . . ?
C69 C70 C71 120.0 . . ?
C69 C70 H70 120.0 . . ?
C70 C69 C59 119.2(5) . . ?
C74 C69 C70 120.0 . . ?
C74 C69 C59 119.9(5) . . ?
C73 C74 H74 120.0 . . ?
C69 C74 C73 120.0 . . ?
C69 C74 H74 120.0 . . ?
C76 C81 H81 120.0 . . ?
C76 C81 C80 120.0 . . ?
C80 C81 H81 120.0 . . ?
C81 C76 C77 120.0 . . ?
C81 C76 C22 118.4(5) . . ?
C77 C76 C22 121.3(5) . . ?
C76 C77 H77 120.0 . . ?
C78 C77 C76 120.0 . . ?
C78 C77 H77 120.0 . . ?
C77 C78 C82 122.1(5) . . ?
C79 C78 C82 117.7(5) . . ?
C79 C78 C77 120.0 . . ?
C78 C79 H79 120.0 . . ?
C78 C79 C80 120.0 . . ?
C80 C79 H79 120.0 . . ?
C81 C80 C88 117.1(5) . . ?
C79 C80 C81 120.0 . . ?
C79 C80 C88 122.3(5) . . ?
C145 C144 H144 120.0 . . ?
C145 C144 C143 120.0 . . ?
C143 C144 H144 120.0 . . ?
C144 C145 C154 119.2(4) . . ?
C146 C145 C144 120.0 . . ?
C146 C145 C154 120.7(4) . . ?
C145 C146 H146 120.0 . . ?
C145 C146 C147 120.0 . . ?
C147 C146 H146 120.0 . . ?
C146 C147 C142 120.0 . . ?
C146 C147 C148 119.3(5) . . ?
C142 C147 C148 120.5(5) . . ?
C147 C142 H142 120.0 . . ?
C143 C142 C147 120.0 . . ?
C143 C142 H142 120.0 . . ?
C144 C143 C127 128.4(5) . . ?
C142 C143 C144 120.0 . . ?
C142 C143 C127 111.6(5) . . ?
C156 C155 H155 120.0 . . ?
C156 C155 C154 120.0 . . ?
C154 C155 H155 120.0 . . ?
C155 C156 H156 120.0 . . ?
C157 C156 C155 120.0 . . ?
C157 C156 H156 120.0 . . ?
C156 C157 C158 120.0 . . ?
C156 C157 C160 117.4(6) . . ?
C158 C157 C160 122.6(6) . . ?
C157 C158 H158 120.0 . . ?
C159 C158 C157 120.0 . . ?
C159 C158 H158 120.0 . . ?
C158 C159 H159 120.0 . . ?
C154 C159 C158 120.0 . . ?
C154 C159 H159 120.0 . . ?
C155 C154 C145 121.1(5) . . ?
C159 C154 C145 118.8(5) . . ?
C159 C154 C155 120.0 . . ?
C111 C110 C109 120.0 . . ?
C111 C110 C112 100.1(4) . . ?
C109 C110 C112 139.9(4) . . ?
C110 C111 H111 120.0 . . ?
C110 C111 C106 120.0 . . ?
C106 C111 H111 120.0 . . ?
C111 C106 C103 104.1(5) . . ?
C111 C106 C107 120.0 . . ?
C107 C106 C103 135.9(5) . . ?
C106 C107 H107 120.0 . . ?
C106 C107 C108 120.0 . . ?
C108 C107 H107 120.0 . . ?
C107 C108 C192 116.0(4) . . ?
C109 C108 C107 120.0 . . ?
C109 C108 C192 124.0(4) . . ?
C110 C109 H109 120.0 . . ?
C108 C109 C110 120.0 . . ?
C108 C109 H109 120.0 . . ?
C57 C62 H62 120.0 . . ?
C57 C62 C61 120.0 . . ?
C61 C62 H62 120.0 . . ?
C62 C57 C33 114.5(5) . . ?
C58 C57 C62 120.0 . . ?
C58 C57 C33 125.5(5) . . ?
C57 C58 H58 120.0 . . ?
C57 C58 C59 120.0 . . ?
C59 C58 H58 120.0 . . ?
C58 C59 C69 118.3(5) . . ?
C60 C59 C69 120.9(5) . . ?
C60 C59 C58 120.0 . . ?
C59 C60 H60 120.0 . . ?
C59 C60 C61 120.0 . . ?
C61 C60 H60 120.0 . . ?
C62 C61 C63 112.2(5) . . ?
C60 C61 C62 120.0 . . ?
C60 C61 C63 127.6(5) . . ?
O8 C1 O7 114.9(5) . . ?
O8 C1 C2 119.6(8) . . ?
O7 C1 C2 125.2(8) . . ?
O36 C96 C91 115(3) . 1_545 ?
O4 C96 O36 118.3(8) . . ?
O4 C96 C91 126(3) . 1_545 ?
C151 C150 H150 120.0 . . ?
C151 C150 C149 120.0 . . ?
C149 C150 H150 120.0 . . ?
C150 C151 C173 121.3(6) . . ?
C152 C151 C150 120.0 . . ?
C152 C151 C173 118.7(6) . . ?
C151 C152 H152 120.0 . . ?
C153 C152 C151 120.0 . . ?
C153 C152 H152 120.0 . . ?
C152 C153 H153 120.0 . . ?
C152 C153 C148 120.0 . . ?
C148 C153 H153 120.0 . . ?
C153 C148 C147 115.7(4) . . ?
C149 C148 C147 124.3(4) . . ?
C149 C148 C153 120.0 . . ?
C150 C149 H149 120.0 . . ?
C148 C149 C150 120.0 . . ?
C148 C149 H149 120.0 . . ?
C4 C5 C6 120.0 . . ?
C4 C5 C8 119.5(5) . . ?
C6 C5 C8 117.3(5) . . ?
C5 C4 H4 120.0 . . ?
C5 C4 C3 120.0 . . ?
C3 C4 H4 120.0 . . ?
C4 C3 H3 120.0 . . ?
C2 C3 C4 120.0 . . ?
C2 C3 H3 120.0 . . ?
C3 C2 C1 117.5(6) . . ?
C3 C2 C7 120.0 . . ?
C7 C2 C1 122.5(6) . . ?
C2 C7 H7 120.0 . . ?
C6 C7 C2 120.0 . . ?
C6 C7 H7 120.0 . . ?
C5 C6 H6 120.0 . . ?
C7 C6 C5 120.0 . . ?
C7 C6 H6 120.0 . . ?
O27 C163 C164 118(2) . 1_545 ?
O28 C163 O27 121.4(9) . . ?
O28 C163 C164 120.0(18) . 1_545 ?
C18 C54 H54 120.0 . . ?
C18 C54 C14 120.0 . . ?
C14 C54 H54 120.0 . . ?
C54 C18 H18 120.0 . . ?
C54 C18 C17 120.0 . . ?
C17 C18 H18 120.0 . . ?
C18 C17 C19 129.0(7) . . ?
C16 C17 C18 120.0 . . ?
C16 C17 C19 110.6(7) . . ?
C17 C16 H16 120.0 . . ?
C15 C16 C17 120.0 . . ?
C15 C16 H16 120.0 . . ?
C16 C15 H15 120.0 . . ?
C16 C15 C14 120.0 . . ?
C14 C15 H15 120.0 . . ?
C54 C14 C12 120.4(5) . . ?
C15 C14 C54 120.0 . . ?
C15 C14 C12 119.5(5) . . ?
O5 C95 C85 114.1(8) . 2_745 ?
O6 C95 O5 127.3(9) . . ?
O6 C95 C85 118.6(8) . 2_745 ?
O33 C19 O32 112.8(6) . . ?
O33 C19 C17 132.0(11) . . ?
O32 C19 C17 113.3(8) . . ?
O10 C99 O9 120.4(10) . . ?
O10 C99 C100 124.9(10) . . ?
O9 C99 C100 113.9(9) . . ?
C26 C27 H27 119.7 . . ?
C26 C27 C28 120.6(10) . . ?
C28 C27 H27 119.7 . . ?
C27 C26 H26 118.9 . . ?
C27 C26 C23 122.2(9) . . ?
C23 C26 H26 118.9 . . ?
C23 C24 C25 120.0 . . ?
C23 C24 C29 119.6(4) . . ?
C25 C24 C29 120.3(4) . . ?
C24 C23 C26 116.6(6) . . ?
C22 C23 C26 121.8(6) . . ?
C22 C23 C24 120.0 . . ?
C23 C22 C76 119.4(5) . . ?
C23 C22 C21 120.0 . . ?
C21 C22 C76 120.6(5) . . ?
C22 C21 H21 120.0 . . ?
C22 C21 C20 120.0 . . ?
C20 C21 H21 120.0 . . ?
C21 C20 C10 118.4(5) . . ?
C25 C20 C21 120.0 . . ?
C25 C20 C10 121.0(5) . . ?
C24 C25 C32 117.9(6) . . ?
C20 C25 C24 120.0 . . ?
C20 C25 C32 121.9(6) . . ?
O14 C53 C50 115.2(9) . . ?
O15 C53 O14 117.0(9) . . ?
O15 C53 C50 125.9(9) . . ?
O19 C160 C157 122.2(8) . . ?
O18 C160 O19 114.0(7) . . ?
O18 C160 C157 122.6(8) . . ?
C51 C50 C53 114.8(6) . . ?
C51 C50 C49 120.0 . . ?
C49 C50 C53 124.7(6) . . ?
C50 C51 H51 120.0 . . ?
C52 C51 C50 120.0 . . ?
C52 C51 H51 120.0 . . ?
C51 C52 H52 120.0 . . ?
C51 C52 C47 120.0 . . ?
C47 C52 H52 120.0 . . ?
C52 C47 C38 122.4(5) . . ?
C48 C47 C52 120.0 . . ?
C48 C47 C38 117.4(5) . . ?
C47 C48 H48 120.0 . . ?
C49 C48 C47 120.0 . . ?
C49 C48 H48 120.0 . . ?
C50 C49 H49 120.0 . . ?
C48 C49 C50 120.0 . . ?
C48 C49 H49 120.0 . . ?
O31 C56 O30 125.7(5) . . ?
O31 C56 C44 116.5(9) . . ?
O30 C56 C44 116.9(8) . . ?
C32 C31 H31 115.5 . . ?
C30 C31 H31 115.5 . . ?
C30 C31 C32 129.1(9) . . ?
C68 C63 C61 122.8(5) . . ?
C68 C63 C64 120.0 . . ?
C64 C63 C61 116.5(5) . . ?
C63 C68 H68 120.0 . . ?
C63 C68 C67 120.0 . . ?
C67 C68 H68 120.0 . . ?
C68 C67 H67 120.0 . . ?
C68 C67 C66 120.0 . . ?
C66 C67 H67 120.0 . . ?
C65 C66 C67 120.0 . . ?
C162 C66 C67 119.0(6) 1_665 . ?
C162 C66 C65 119.5(6) 1_665 . ?
C66 C65 H65 120.0 . . ?
C66 C65 C64 120.0 . . ?
C64 C65 H65 120.0 . . ?
C63 C64 H64 120.0 . . ?
C65 C64 C63 120.0 . . ?
C65 C64 H64 120.0 . . ?
C25 C32 H32 122.1 . . ?
C31 C32 C25 115.8(9) . . ?
C31 C32 H32 122.1 . . ?
C184 C183 C186 114.0(5) . . ?
C184 C183 C182 120.0 . . ?
C182 C183 C186 126.0(5) . . ?
C183 C184 H184 120.0 . . ?
C185 C184 C183 120.0 . . ?
C185 C184 H184 120.0 . . ?
C184 C185 H185 120.0 . . ?
C180 C185 C184 120.0 . . ?
C180 C185 H185 120.0 . . ?
C185 C180 C181 120.0 . . ?
C185 C180 C98 123.3(6) . 1_565 ?
C181 C180 C98 116.4(6) . 1_565 ?
C180 C181 H181 120.0 . . ?
C182 C181 C180 120.0 . . ?
C182 C181 H181 120.0 . . ?
C183 C182 H182 120.0 . . ?
C181 C182 C183 120.0 . . ?
C181 C182 H182 120.0 . . ?
C28 C33 C57 118.4(5) . . ?
C28 C33 C34 120.0 . . ?
C34 C33 C57 121.5(5) . . ?
C33 C28 C27 118.7(7) . . ?
C33 C28 C29 120.0 . . ?
C29 C28 C27 119.3(7) . . ?
C28 C29 C24 118.7(4) . . ?
C30 C29 C24 121.3(4) . . ?
C30 C29 C28 120.0 . . ?
C31 C30 C29 115.5(7) . . ?
C31 C30 C35 124.4(7) . . ?
C29 C30 C35 120.0 . . ?
C30 C35 C36 122.0(5) . . ?
C34 C35 C30 120.0 . . ?
C34 C35 C36 117.7(5) . . ?
C33 C34 H34 120.0 . . ?
C35 C34 C33 120.0 . . ?
C35 C34 H34 120.0 . . ?
C125 C126 H126 115.6 . . ?
C125 C126 C94 128.8(10) . . ?
C94 C126 H126 115.6 . . ?
C121 C120 H120 121.8 . . ?
C121 C120 C170 116.5(7) . . ?
C170 C120 H120 121.8 . . ?
C120 C121 H121 120.2 . . ?
C122 C121 C120 119.7(8) . . ?
C122 C121 H121 120.2 . . ?
C126 C125 H125 119.9 . . ?
C126 C125 C124 120.2(10) . . ?
C124 C125 H125 119.9 . . ?
O22 C98 C180 117(3) . 1_545 ?
O35 C98 O22 123.9(4) . . ?
O35 C98 C180 119(3) . 1_545 ?
C172 C170 C120 119.5(6) . . ?
C172 C170 C192 120.0 . . ?
C192 C170 C120 120.3(6) . . ?
C170 C172 C94 120.0 . . ?
C170 C172 C123 121.0(4) . . ?
C94 C172 C123 119.0(4) . . ?
C172 C94 C126 113.7(6) . . ?
C172 C94 C119 120.0 . . ?
C119 C94 C126 126.3(6) . . ?
C94 C119 C190 124.7(5) . . ?
C171 C119 C190 115.2(5) . . ?
C171 C119 C94 120.0 . . ?
C119 C171 H171 120.0 . . ?
C119 C171 C192 120.0 . . ?
C192 C171 H171 120.0 . . ?
C170 C192 C108 121.0(5) . . ?
C171 C192 C108 118.9(5) . . ?
C171 C192 C170 120.0 . . ?
C134 C133 H133 120.0 . . ?
C134 C133 C132 120.0 . . ?
C132 C133 H133 120.0 . . ?
C133 C134 C136 115.6(5) . . ?
C135 C134 C133 120.0 . . ?
C135 C134 C136 122.6(5) . . ?
C134 C135 H135 120.0 . . ?
C130 C135 C134 120.0 . . ?
C130 C135 H135 120.0 . . ?
C135 C130 C131 120.0 . . ?
C135 C130 C129 114.0(5) . . ?
C131 C130 C129 126.0(5) . . ?
C130 C131 H131 120.0 . . ?
C130 C131 C132 120.0 . . ?
C132 C131 H131 120.0 . . ?
C133 C132 C167 125.0(5) . . ?
C131 C132 C167 114.8(5) . . ?
C131 C132 C133 120.0 . . ?
C90 C89 H89 120.0 . . ?
C90 C89 C88 120.0 . . ?
C88 C89 H89 120.0 . . ?
C89 C90 H90 120.0 . . ?
C91 C90 C89 120.0 . . ?
C91 C90 H90 120.0 . . ?
C90 C91 C96 122.1(6) . 1_565 ?
C92 C91 C96 117.7(6) . 1_565 ?
C92 C91 C90 120.0 . . ?
C91 C92 H92 120.0 . . ?
C93 C92 C91 120.0 . . ?
C93 C92 H92 120.0 . . ?
C92 C93 H93 120.0 . . ?
C92 C93 C88 120.0 . . ?
C88 C93 H93 120.0 . . ?
C89 C88 C80 125.3(5) . . ?
C93 C88 C80 114.2(5) . . ?
C93 C88 C89 120.0 . . ?
C10 C11 H11 120.0 . . ?
C10 C11 C12 120.0 . . ?
C12 C11 H11 120.0 . . ?
C11 C10 C20 122.5(5) . . ?
C9 C10 C20 116.0(5) . . ?
C9 C10 C11 120.0 . . ?
C10 C9 H9 120.0 . . ?
C10 C9 C8 120.0 . . ?
C8 C9 H9 120.0 . . ?
C9 C8 C5 120.7(5) . . ?
C13 C8 C5 118.6(5) . . ?
C13 C8 C9 120.0 . . ?
C8 C13 H13 120.0 . . ?
C8 C13 C12 120.0 . . ?
C12 C13 H13 120.0 . . ?
C11 C12 C14 118.9(5) . . ?
C13 C12 C14 120.4(5) . . ?
C13 C12 C11 120.0 . . ?
C41 C42 H42 120.0 . . ?
C41 C42 C43 120.0 . . ?
C43 C42 H42 120.0 . . ?
C42 C41 C46 120.0 . . ?
C42 C41 C40 116.0(5) . . ?
C46 C41 C40 123.3(5) . . ?
C41 C46 H46 120.0 . . ?
C45 C46 C41 120.0 . . ?
C45 C46 H46 120.0 . . ?
C46 C45 H45 120.0 . . ?
C44 C45 C46 120.0 . . ?
C44 C45 H45 120.0 . . ?
C45 C44 C56 120.4(6) . . ?
C45 C44 C43 120.0 . . ?
C43 C44 C56 119.5(6) . . ?
C42 C43 H43 120.0 . . ?
C44 C43 C42 120.0 . . ?
C44 C43 H43 120.0 . . ?
C39 C38 C47 120.0(5) . . ?
C39 C38 C37 120.0 . . ?
C37 C38 C47 119.6(5) . . ?
C38 C39 H39 120.0 . . ?
C38 C39 C40 120.0 . . ?
C40 C39 H39 120.0 . . ?
C39 C40 C41 117.6(5) . . ?
C55 C40 C41 121.2(5) . . ?
C55 C40 C39 120.0 . . ?
C40 C55 H55 120.0 . . ?
C40 C55 C36 120.0 . . ?
C36 C55 H55 120.0 . . ?
C55 C36 C35 118.1(5) . . ?
C37 C36 C35 121.7(5) . . ?
C37 C36 C55 120.0 . . ?
C38 C37 H37 120.0 . . ?
C36 C37 C38 120.0 . . ?
C36 C37 H37 120.0 . . ?
O12 C75 C72 110.6(8) 1_565 . ?
O34 C75 O12 119.5(6) . 1_565 ?
O34 C75 C72 127.4(11) . . ?
O25 C162 O24 116.9(7) . . ?
O25 C162 C66 121(5) . 1_445 ?
O24 C162 C66 121(5) . 1_445 ?
C129 C128 H128 120.0 . . ?
C129 C128 C127 120.0 . . ?
C127 C128 H128 120.0 . . ?
C128 C129 C130 115.4(5) . . ?
C128 C129 C124 120.0 . . ?
C124 C129 C130 124.6(5) . . ?
C129 C124 C125 122.4(6) . . ?
C123 C124 C125 117.6(6) . . ?
C123 C124 C129 120.0 . . ?
C124 C123 C172 120.0(4) . . ?
C124 C123 C122 120.0 . . ?
C122 C123 C172 119.8(4) . . ?
C123 C122 C121 119.7(6) . . ?
C127 C122 C121 120.2(6) . . ?
C127 C122 C123 120.0 . . ?
C128 C127 C143 121.4(5) . . ?
C122 C127 C143 118.0(5) . . ?
C122 C127 C128 120.0 . . ?
C114 C113 H113 120.0 . . ?
C114 C113 C112 120.0 . . ?
C112 C113 H113 120.0 . . ?
C113 C114 H114 120.0 . . ?
C115 C114 C113 120.0 . . ?
C115 C114 H114 120.0 . . ?
C114 C115 C116 120.0 . . ?
C114 C115 C118 117.7(4) . . ?
C116 C115 C118 122.3(4) . . ?
C115 C116 H116 120.0 . . ?
C117 C116 C115 120.0 . . ?
C117 C116 H116 120.0 . . ?
C116 C117 H117 120.0 . . ?
C116 C117 C112 120.0 . . ?
C112 C117 H117 120.0 . . ?
C113 C112 C110 126.2(6) . . ?
C117 C112 C110 113.7(6) . . ?
C117 C112 C113 120.0 . . ?
O37 C97 O2 126.2(12) . . ?
O37 C97 C174 126.9(17) . 2_645 ?
O2 C97 C174 106.9(15) . 2_645 ?
C174 C175 H175 120.0 . . ?
C174 C175 C176 120.0 . . ?
C176 C175 H175 120.0 . . ?
C175 C174 C97 123.7(7) . 2_655 ?
C179 C174 C97 116.1(7) . 2_655 ?
C179 C174 C175 120.0 . . ?
C174 C179 H179 120.0 . . ?
C174 C179 C178 120.0 . . ?
C178 C179 H179 120.0 . . ?
C179 C178 H178 120.0 . . ?
C179 C178 C177 120.0 . . ?
C177 C178 H178 120.0 . . ?
C178 C177 C188 115.8(5) . . ?
C176 C177 C188 124.2(5) . . ?
C176 C177 C178 120.0 . . ?
C175 C176 H176 120.0 . . ?
C177 C176 C175 120.0 . . ?
C177 C176 H176 120.0 . . ?
C138 C139 C140 120.0 . . ?
C138 C139 C161 116.2(5) . . ?
C140 C139 C161 123.6(5) . . ?
C139 C138 H138 120.0 . . ?
C139 C138 C137 120.0 . . ?
C137 C138 H138 120.0 . . ?
C138 C137 H137 120.0 . . ?
C136 C137 C138 120.0 . . ?
C136 C137 H137 120.0 . . ?
C137 C136 C134 118.8(5) . . ?
C141 C136 C134 120.8(5) . . ?
C141 C136 C137 120.0 . . ?
C136 C141 H141 120.0 . . ?
C136 C141 C140 120.0 . . ?
C140 C141 H141 120.0 . . ?
C139 C140 H140 120.0 . . ?
C141 C140 C139 120.0 . . ?
C141 C140 H140 120.0 . . ?
O16 C118 C115 132.1(3) . . ?
O16 C118 O17 107.773(19) . . ?
O17 C118 C115 120.1(3) . . ?
C173 O1 Fe1 142.5(7) . 2_656 ?
C173 O15A Fe3 125.6(5) . 2_656 ?
O1 C173 C151 125.6(9) . . ?
O1 C173 O15A 120.8(8) . . ?
O15A C173 C151 113.3(8) . . ?
O21 C161 C139 122.0(3) . . ?
O3 C161 C139 122.0(3) . . ?
O3 C161 O21 115.812(8) . . ?

loop_
_geom_bond_atom_site_label_1
_geom_bond_atom_site_label_2
_geom_bond_distance
_geom_bond_site_symmetry_2
_geom_bond_publ_flag
Fe5 O29 1.850(5) . ?
Fe5 O12 2.043(6) . ?
Fe5 O10 1.996(6) . ?
Fe5 O8 1.922(6) . ?
Fe5 O35 2.160(5) . ?
Fe5 O4 2.088(6) . ?
Fe6 O11 2.275(7) . ?
Fe6 O29 1.892(6) . ?
Fe6 O36 2.157(6) . ?
Fe6 O22 2.130(6) . ?
Fe6 O2 2.029(6) . ?
Fe6 O5 1.974(6) . ?
Fe4 O29 2.044(6) . ?
Fe4 O13 2.061(6) . ?
Fe4 O37 2.072(7) . ?
Fe4 O7 2.031(6) . ?
Fe4 O6 2.049(6) . ?
Fe4 O9 2.068(6) . ?
Fe3 O14 2.052(6) 2_646 ?
Fe3 O24 2.013(5) . ?
Fe3 O26 1.730(6) . ?
Fe3 O23 2.289(8) . ?
Fe3 O28 2.077(6) . ?
Fe3 O15A 2.082(6) 2_646 ?
Fe2 O33 1.959(8) 1_455 ?
Fe2 O31 2.039(6) 1_455 ?
Fe2 O19 1.945(5) . ?
Fe2 O25 2.168(6) . ?
Fe2 O27 1.987(6) . ?
Fe2 O26 2.065(6) . ?
Fe1 O15 2.089(6) 2_646 ?
Fe1 O30 1.959(6) 1_455 ?
Fe1 O18 1.947(6) . ?
Fe1 O26 1.973(6) . ?
Fe1 O20 2.032(6) . ?
Fe1 O1 2.045(6) 2_646 ?
O33 C19 1.219(11) . ?
O32 C19 1.496(13) . ?
O14 C53 1.271(11) . ?
O12 C75 1.346(12) 1_545 ?
O15 C53 1.268(11) . ?
O36 C96 1.289(10) . ?
O31 C56 1.182(11) . ?
O10 C99 1.129(11) . ?
O30 C56 1.260(11) . ?
O8 C1 1.230(10) . ?
O22 C98 1.239(9) . ?
O35 C98 1.205(9) . ?
O37 C97 1.025(11) . ?
O2 C97 1.358(12) . ?
O7 C1 1.244(10) . ?
O5 C95 1.287(10) . ?
O19 C160 1.364(10) . ?
O6 C95 1.248(10) . ?
O18 C160 1.301(10) . ?
O9 C99 1.281(11) . ?
O25 C162 1.284(10) . ?
O4 C96 1.262(10) . ?
O34 C75 1.069(10) . ?
O24 C162 1.295(9) . ?
O27 C163 1.487(11) . ?
O28 C163 1.209(10) . ?
C85 C86 1.3900 . ?
C85 C84 1.3900 . ?
C85 C95 1.515(10) 2_755 ?
C86 H86 0.9300 . ?
C86 C87 1.3900 . ?
C87 H87 0.9300 . ?
C87 C82 1.3900 . ?
C82 C83 1.3900 . ?
C82 C78 1.5013(14) . ?
C83 H83 0.9300 . ?
C83 C84 1.3900 . ?
C84 H84 0.9300 . ?
C104 H104 0.9300 . ?
C104 C105 1.3900 . ?
C104 C103 1.3900 . ?
C105 H105 0.9300 . ?
C105 C100 1.3900 . ?
C100 C101 1.3900 . ?
C100 C99 1.388(11) . ?
C101 H101 0.9300 . ?
C101 C102 1.3900 . ?
C102 H102 0.9300 . ?
C102 C103 1.3900 . ?
C103 C106 1.5017(14) . ?
C169 H169 0.9300 . ?
C169 C164 1.3900 . ?
C169 C168 1.3900 . ?
C164 C165 1.3900 . ?
C164 C163 1.507(10) 1_565 ?
C165 H165 0.9300 . ?
C165 C166 1.3900 . ?
C166 H166 0.9300 . ?
C166 C167 1.3900 . ?
C167 C168 1.3900 . ?
C167 C132 1.5015(14) . ?
C168 H168 0.9300 . ?
C190 C191 1.3900 . ?
C190 C189 1.3900 . ?
C190 C119 1.5014(14) . ?
C191 H191 0.9300 . ?
C191 C186 1.3900 . ?
C186 C187 1.3900 . ?
C186 C183 1.5008(14) . ?
C187 H187 0.9300 . ?
C187 C188 1.3900 . ?
C188 C189 1.3900 . ?
C188 C177 1.515(6) . ?
C189 H189 0.9300 . ?
C73 H73 0.9300 . ?
C73 C72 1.3900 . ?
C73 C74 1.3900 . ?
C72 C71 1.3900 . ?
C72 C75 1.5000(14) . ?
C71 H71 0.9300 . ?
C71 C70 1.3900 . ?
C70 H70 0.9300 . ?
C70 C69 1.3900 . ?
C69 C74 1.3900 . ?
C69 C59 1.5017(14) . ?
C74 H74 0.9300 . ?
C81 H81 0.9300 . ?
C81 C76 1.3900 . ?
C81 C80 1.3900 . ?
C76 C77 1.3900 . ?
C76 C22 1.5021(14) . ?
C77 H77 0.9300 . ?
C77 C78 1.3900 . ?
C78 C79 1.3900 . ?
C79 H79 0.9300 . ?
C79 C80 1.3900 . ?
C80 C88 1.5009(14) . ?
C144 H144 0.9300 . ?
C144 C145 1.3900 . ?
C144 C143 1.3900 . ?
C145 C146 1.3900 . ?
C145 C154 1.5013(14) . ?
C146 H146 0.9300 . ?
C146 C147 1.3900 . ?
C147 C142 1.3900 . ?
C147 C148 1.524(5) . ?
C142 H142 0.9300 . ?
C142 C143 1.3900 . ?
C143 C127 1.5018(14) . ?
C155 H155 0.9300 . ?
C155 C156 1.3900 . ?
C155 C154 1.3900 . ?
C156 H156 0.9300 . ?
C156 C157 1.3900 . ?
C157 C158 1.3900 . ?
C157 C160 1.421(9) . ?
C158 H158 0.9300 . ?
C158 C159 1.3900 . ?
C159 H159 0.9300 . ?
C159 C154 1.3900 . ?
C110 C111 1.3900 . ?
C110 C109 1.3900 . ?
C110 C112 1.4990(14) . ?
C111 H111 0.9300 . ?
C111 C106 1.3900 . ?
C106 C107 1.3900 . ?
C107 H107 0.9300 . ?
C107 C108 1.3900 . ?
C108 C109 1.3900 . ?
C108 C192 1.5000(15) . ?
C109 H109 0.9300 . ?
C62 H62 0.9300 . ?
C62 C57 1.3900 . ?
C62 C61 1.3900 . ?
C57 C58 1.3900 . ?
C57 C33 1.5015(15) . ?
C58 H58 0.9300 . ?
C58 C59 1.3900 . ?
C59 C60 1.3900 . ?
C60 H60 0.9300 . ?
C60 C61 1.3900 . ?
C61 C63 1.4999(14) . ?
C1 C2 1.5004(14) . ?
C96 C91 1.45(5) 1_545 ?
C150 H150 0.9300 . ?
C150 C151 1.3900 . ?
C150 C149 1.3900 . ?
C151 C152 1.3900 . ?
C151 C173 1.447(9) . ?
C152 H152 0.9300 . ?
C152 C153 1.3900 . ?
C153 H153 0.9300 . ?
C153 C148 1.3900 . ?
C148 C149 1.3900 . ?
C149 H149 0.9300 . ?
C5 C4 1.3900 . ?
C5 C6 1.3900 . ?
C5 C8 1.5005(14) . ?
C4 H4 0.9300 . ?
C4 C3 1.3900 . ?
C3 H3 0.9300 . ?
C3 C2 1.3900 . ?
C2 C7 1.3900 . ?
C7 H7 0.9300 . ?
C7 C6 1.3900 . ?
C6 H6 0.9300 . ?
C54 H54 0.9300 . ?
C54 C18 1.3900 . ?
C54 C14 1.3900 . ?
C18 H18 0.9300 . ?
C18 C17 1.3900 . ?
C17 C16 1.3900 . ?
C17 C19 1.5006(14) . ?
C16 H16 0.9300 . ?
C16 C15 1.3900 . ?
C15 H15 0.9300 . ?
C15 C14 1.3900 . ?
C14 C12 1.5021(14) . ?
C27 H27 0.9300 . ?
C27 C26 1.343(12) . ?
C27 C28 1.449(10) . ?
C26 H26 0.9300 . ?
C26 C23 1.5001(15) . ?
C24 C23 1.3900 . ?
C24 C25 1.3900 . ?
C24 C29 1.525(4) . ?
C23 C22 1.3900 . ?
C22 C21 1.3900 . ?
C21 H21 0.9300 . ?
C21 C20 1.3900 . ?
C20 C25 1.3900 . ?
C20 C10 1.5010(15) . ?
C25 C32 1.518(10) . ?
C53 C50 1.437(10) . ?
C50 C51 1.3900 . ?
C50 C49 1.3900 . ?
C51 H51 0.9300 . ?
C51 C52 1.3900 . ?
C52 H52 0.9300 . ?
C52 C47 1.3900 . ?
C47 C48 1.3900 . ?
C47 C38 1.5017(14) . ?
C48 H48 0.9300 . ?
C48 C49 1.3900 . ?
C49 H49 0.9300 . ?
C56 C44 1.5001(14) . ?
C31 H31 0.9300 . ?
C31 C32 1.401(13) . ?
C31 C30 1.384(10) . ?
C63 C68 1.3900 . ?
C63 C64 1.3900 . ?
C68 H68 0.9300 . ?
C68 C67 1.3900 . ?
C67 H67 0.9300 . ?
C67 C66 1.3900 . ?
C66 C65 1.3900 . ?
C66 C162 1.382(9) 1_665 ?
C65 H65 0.9300 . ?
C65 C64 1.3900 . ?
C64 H64 0.9300 . ?
C32 H32 0.9300 . ?
C183 C184 1.3900 . ?
C183 C182 1.3900 . ?
C184 H184 0.9300 . ?
C184 C185 1.3900 . ?
C185 H185 0.9300 . ?
C185 C180 1.3900 . ?
C180 C181 1.3900 . ?
C180 C98 1.5001(14) 1_565 ?
C181 H181 0.9300 . ?
C181 C182 1.3900 . ?
C182 H182 0.9300 . ?
C33 C28 1.3900 . ?
C33 C34 1.3900 . ?
C28 C29 1.3900 . ?
C29 C30 1.3900 . ?
C30 C35 1.3900 . ?
C35 C34 1.3900 . ?
C35 C36 1.5021(14) . ?
C34 H34 0.9300 . ?
C126 H126 0.9300 . ?
C126 C125 1.258(11) . ?
C126 C94 1.469(11) . ?
C120 H120 0.9300 . ?
C120 C121 1.5002(15) . ?
C120 C170 1.5006(14) . ?
C121 H121 0.9300 . ?
C121 C122 1.479(10) . ?
C125 H125 0.9300 . ?
C125 C124 1.440(10) . ?
C170 C172 1.3900 . ?
C170 C192 1.3900 . ?
C172 C94 1.3900 . ?
C172 C123 1.541(4) . ?
C94 C119 1.3900 . ?
C119 C171 1.3900 . ?
C171 H171 0.9300 . ?
C171 C192 1.3900 . ?
C133 H133 0.9300 . ?
C133 C134 1.3900 . ?
C133 C132 1.3900 . ?
C134 C135 1.3900 . ?
C134 C136 1.531(6) . ?
C135 H135 0.9300 . ?
C135 C130 1.3900 . ?
C130 C131 1.3900 . ?
C130 C129 1.5003(15) . ?
C131 H131 0.9300 . ?
C131 C132 1.3900 . ?
C89 H89 0.9300 . ?
C89 C90 1.3900 . ?
C89 C88 1.3900 . ?
C90 H90 0.9300 . ?
C90 C91 1.3900 . ?
C91 C92 1.3900 . ?
C92 H92 0.9300 . ?
C92 C93 1.3900 . ?
C93 H93 0.9300 . ?
C93 C88 1.3900 . ?
C11 H11 0.9300 . ?
C11 C10 1.3900 . ?
C11 C12 1.3900 . ?
C10 C9 1.3900 . ?
C9 H9 0.9300 . ?
C9 C8 1.3900 . ?
C8 C13 1.3900 . ?
C13 H13 0.9300 . ?
C13 C12 1.3900 . ?
C42 H42 0.9300 . ?
C42 C41 1.3900 . ?
C42 C43 1.3900 . ?
C41 C46 1.3900 . ?
C41 C40 1.525(5) . ?
C46 H46 0.9300 . ?
C46 C45 1.3900 . ?
C45 H45 0.9300 . ?
C45 C44 1.3900 . ?
C44 C43 1.3900 . ?
C43 H43 0.9300 . ?
C38 C39 1.3900 . ?
C38 C37 1.3900 . ?
C39 H39 0.9300 . ?
C39 C40 1.3900 . ?
C40 C55 1.3900 . ?
C55 H55 0.9300 . ?
C55 C36 1.3900 . ?
C36 C37 1.3900 . ?
C37 H37 0.9300 . ?
C128 H128 0.9300 . ?
C128 C129 1.3900 . ?
C128 C127 1.3900 . ?
C129 C124 1.3900 . ?
C124 C123 1.3900 . ?
C123 C122 1.3900 . ?
C122 C127 1.3900 . ?
C113 H113 0.9300 . ?
C113 C114 1.3900 . ?
C113 C112 1.3900 . ?
C114 H114 0.9300 . ?
C114 C115 1.3900 . ?
C115 C116 1.3900 . ?
C115 C118 1.5002(14) . ?
C116 H116 0.9300 . ?
C116 C117 1.3900 . ?
C117 H117 0.9300 . ?
C117 C112 1.3900 . ?
C97 C174 1.47(5) 2_645 ?
C175 H175 0.9300 . ?
C175 C174 1.3900 . ?
C175 C176 1.3900 . ?
C174 C179 1.3900 . ?
C179 H179 0.9300 . ?
C179 C178 1.3900 . ?
C178 H178 0.9300 . ?
C178 C177 1.3900 . ?
C177 C176 1.3900 . ?
C176 H176 0.9300 . ?
C139 C138 1.3900 . ?
C139 C140 1.3900 . ?
C139 C161 1.469(5) . ?
C138 H138 0.9300 . ?
C138 C137 1.3900 . ?
C137 H137 0.9300 . ?
C137 C136 1.3900 . ?
C136 C141 1.3900 . ?
C141 H141 0.9300 . ?
C141 C140 1.3900 . ?
C140 H140 0.9300 . ?
C118 O16 1.1991(3) . ?
C118 O17 1.2015(3) . ?
O1 C173 1.176(10) . ?
O15A C173 1.409(11) . ?
C161 O21 1.1376(3) . ?
C161 O3 1.0792(3) . ?

loop_
_geom_torsion_atom_site_label_1
_geom_torsion_atom_site_label_2
_geom_torsion_atom_site_label_3
_geom_torsion_atom_site_label_4
_geom_torsion
_geom_torsion_site_symmetry_1
_geom_torsion_site_symmetry_2
_geom_torsion_site_symmetry_3
_geom_torsion_site_symmetry_4
_geom_torsion_publ_flag
Fe5 O10 C99 O9 16.4(18) . . . . ?
Fe5 O10 C99 C100 -174.0(6) . . . . ?
Fe5 O8 C1 O7 -17.2(15) . . . . ?
Fe5 O8 C1 C2 168.3(5) . . . . ?
Fe5 O35 C98 O22 13.1(14) . . . . ?
Fe5 O35 C98 C180 -164.9(19) . . . 1_545 ?
Fe5 O4 C96 O36 -1.8(14) . . . . ?
Fe5 O4 C96 C91 178(2) . . . 1_545 ?
Fe6 O36 C96 O4 10.9(12) . . . . ?
Fe6 O36 C96 C91 -169(2) . . . 1_545 ?
Fe6 O22 C98 O35 -4.1(13) . . . . ?
Fe6 O22 C98 C180 174.0(19) . . . 1_545 ?
Fe6 O2 C97 O37 -4.6(19) . . . . ?
Fe6 O2 C97 C174 177.8(16) . . . 2_645 ?
Fe6 O5 C95 O6 0.2(14) . . . . ?
Fe6 O5 C95 C85 -177.8(4) . . . 2_745 ?
Fe4 O37 C97 O2 1(2) . . . . ?
Fe4 O37 C97 C174 178.0(18) . . . 2_645 ?
Fe4 O7 C1 O8 27.0(15) . . . . ?
Fe4 O7 C1 C2 -158.8(6) . . . . ?
Fe4 O6 C95 O5 -0.5(14) . . . . ?
Fe4 O6 C95 C85 177.4(4) . . . 2_745 ?
Fe4 O9 C99 O10 -14.3(16) . . . . ?
Fe4 O9 C99 C100 175.1(5) . . . . ?
Fe3 O14 C53 O15 -22.4(14) 2_656 . . . ?
Fe3 O14 C53 C50 172.4(5) 2_656 . . . ?
Fe3 O24 C162 O25 18.8(12) . . . . ?
Fe3 O28 C163 O27 -20.6(13) . . . . ?
Fe3 O15A C173 C151 173.7(5) 2_656 . . . ?
Fe3 O15A C173 O1 -12.1(13) 2_656 . . . ?
Fe2 O33 C19 O32 -56.8(15) 1_655 . . . ?
Fe2 O33 C19 C17 105.9(14) 1_655 . . . ?
Fe2 O31 C56 O30 -12.5(18) 1_655 . . . ?
Fe2 O31 C56 C44 179.0(5) 1_655 . . . ?
Fe2 O19 C160 O18 25.1(11) . . . . ?
Fe2 O19 C160 C157 -166.6(5) . . . . ?
Fe2 O25 C162 O24 -24.2(14) . . . . ?
Fe2 O27 C163 O28 -0.7(14) . . . . ?
Fe2 O27 C163 C164 169(3) . . . 1_545 ?
Fe1 O15 C53 O14 9.2(15) 2_656 . . . ?
Fe1 O15 C53 C50 172.6(5) 2_656 . . . ?
Fe1 O30 C56 O31 19.7(17) 1_655 . . . ?
Fe1 O30 C56 C44 -171.9(5) 1_655 . . . ?
Fe1 O18 C160 O19 -33.8(13) . . . . ?
Fe1 O18 C160 C157 157.9(6) . . . . ?
Fe1 O1 C173 C151 176.6(5) 2_656 . . . ?
Fe1 O1 C173 O15A 3.2(17) 2_656 . . . ?
O11 Fe6 O29 Fe5 0.2(13) . . . . ?
O11 Fe6 O29 Fe4 -172.4(9) . . . . ?
O14 Fe3 O26 Fe2 -137.1(3) 2_646 . . . ?
O14 Fe3 O26 Fe1 31.7(4) 2_646 . . . ?
O14 C53 C50 C51 176.9(6) . . . . ?
O14 C53 C50 C49 -11.3(11) . . . . ?
O15 C53 C50 C51 13.3(12) . . . . ?
O15 C53 C50 C49 -174.9(7) . . . . ?
O36 Fe6 O29 Fe5 -45.0(4) . . . . ?
O36 Fe6 O29 Fe4 142.5(3) . . . . ?
O31 C56 C44 C45 4.8(12) . . . . ?
O31 C56 C44 C43 -172.2(7) . . . . ?
O10 Fe5 O29 Fe6 -127.2(4) . . . . ?
O10 Fe5 O29 Fe4 45.0(3) . . . . ?
O30 C56 C44 C45 -164.8(7) . . . . ?
O30 C56 C44 C43 18.3(11) . . . . ?
O8 Fe5 O29 Fe6 133.5(4) . . . . ?
O8 Fe5 O29 Fe4 -54.3(3) . . . . ?
O8 C1 C2 C3 175.1(7) . . . . ?
O8 C1 C2 C7 -3.9(11) . . . . ?
O22 Fe6 O29 Fe5 37.7(4) . . . . ?
O22 Fe6 O29 Fe4 -134.9(3) . . . . ?
O35 Fe5 O29 Fe6 -32.8(4) . . . . ?
O35 Fe5 O29 Fe4 139.4(3) . . . . ?
O2 Fe6 O29 Fe5 126.4(4) . . . . ?
O2 Fe6 O29 Fe4 -46.2(3) . . . . ?
O7 C1 C2 C3 1.1(12) . . . . ?
O7 C1 C2 C7 -177.8(7) . . . . ?
O5 Fe6 O29 Fe5 -136.4(3) . . . . ?
O5 Fe6 O29 Fe4 51.0(3) . . . . ?
O4 Fe5 O29 Fe6 48.2(4) . . . . ?
O4 Fe5 O29 Fe4 -139.7(3) . . . . ?
O24 Fe3 O26 Fe2 -38.8(4) . . . . ?
O24 Fe3 O26 Fe1 130.0(3) . . . . ?
O28 Fe3 O26 Fe2 46.3(4) . . . . ?
O28 Fe3 O26 Fe1 -144.9(3) . . . . ?
C85 C86 C87 C82 0.0 . . . . ?
C86 C85 C84 C83 0.0 . . . . ?
C86 C87 C82 C83 0.0 . . . . ?
C86 C87 C82 C78 -178.9(6) . . . . ?
C87 C82 C83 C84 0.0 . . . . ?
C87 C82 C78 C77 -149.2(4) . . . . ?
C87 C82 C78 C79 26.3(6) . . . . ?
C82 C83 C84 C85 0.0 . . . . ?
C82 C78 C79 C80 -175.6(6) . . . . ?
C83 C82 C78 C77 31.8(6) . . . . ?
C83 C82 C78 C79 -152.7(4) . . . . ?
C84 C85 C86 C87 0.0 . . . . ?
C104 C105 C100 C101 0.0 . . . . ?
C104 C105 C100 C99 179.0(7) . . . . ?
C104 C103 C106 C111 -45.4(6) . . . . ?
C104 C103 C106 C107 136.2(6) . . . . ?
C105 C104 C103 C102 0.0 . . . . ?
C105 C104 C103 C106 -175.5(7) . . . . ?
C105 C100 C101 C102 0.0 . . . . ?
C105 C100 C99 O10 8.2(14) . . . . ?
C105 C100 C99 O9 178.4(6) . . . . ?
C100 C101 C102 C103 0.0 . . . . ?
C101 C100 C99 O10 -172.8(9) . . . . ?
C101 C100 C99 O9 -2.6(11) . . . . ?
C101 C102 C103 C104 0.0 . . . . ?
C101 C102 C103 C106 176.2(6) . . . . ?
C102 C103 C106 C111 138.8(4) . . . . ?
C102 C103 C106 C107 -39.6(8) . . . . ?
C103 C104 C105 C100 0.0 . . . . ?
C103 C106 C107 C108 178.2(8) . . . . ?
C169 C164 C165 C166 0.0 . . . . ?
C164 C169 C168 C167 0.0 . . . . ?
C164 C165 C166 C167 0.0 . . . . ?
C165 C166 C167 C168 0.0 . . . . ?
C165 C166 C167 C132 177.5(7) . . . . ?
C166 C167 C168 C169 0.0 . . . . ?
C166 C167 C132 C133 40.2(7) . . . . ?
C166 C167 C132 C131 -145.2(4) . . . . ?
C168 C169 C164 C165 0.0 . . . . ?
C168 C169 C164 C163 -171.1(7) . . . 1_565 ?
C168 C167 C132 C133 -142.4(5) . . . . ?
C168 C167 C132 C131 32.2(8) . . . . ?
C190 C191 C186 C187 0.0 . . . . ?
C190 C191 C186 C183 -179.5(7) . . . . ?
C190 C119 C171 C192 -178.5(6) . . . . ?
C191 C190 C189 C188 0.0 . . . . ?
C191 C190 C119 C94 62.6(6) . . . . ?
C191 C190 C119 C171 -119.1(5) . . . . ?
C191 C186 C187 C188 0.0 . . . . ?
C191 C186 C183 C184 -33.8(7) . . . . ?
C191 C186 C183 C182 143.7(5) . . . . ?
C186 C187 C188 C189 0.0 . . . . ?
C186 C187 C188 C177 -176.8(7) . . . . ?
C186 C183 C184 C185 177.7(6) . . . . ?
C186 C183 C182 C181 -177.4(7) . . . . ?
C187 C186 C183 C184 146.7(4) . . . . ?
C187 C186 C183 C182 -35.8(7) . . . . ?
C187 C188 C189 C190 0.0 . . . . ?
C187 C188 C177 C178 -45.7(6) . . . . ?
C187 C188 C177 C176 136.2(5) . . . . ?
C188 C177 C176 C175 178.0(6) . . . . ?
C189 C190 C191 C186 0.0 . . . . ?
C189 C190 C119 C94 -114.3(5) . . . . ?
C189 C190 C119 C171 64.1(6) . . . . ?
C189 C188 C177 C178 137.3(4) . . . . ?
C189 C188 C177 C176 -40.8(6) . . . . ?
C73 C72 C71 C70 0.0 . . . . ?
C73 C72 C75 O12 -169.0(6) . . . 1_565 ?
C73 C72 C75 O34 -7.4(15) . . . . ?
C72 C73 C74 C69 0.0 . . . . ?
C72 C71 C70 C69 0.0 . . . . ?
C71 C72 C75 O12 15.9(11) . . . 1_565 ?
C71 C72 C75 O34 177.5(10) . . . . ?
C71 C70 C69 C74 0.0 . . . . ?
C71 C70 C69 C59 169.2(6) . . . . ?
C70 C69 C74 C73 0.0 . . . . ?
C70 C69 C59 C58 -28.7(7) . . . . ?
C70 C69 C59 C60 140.7(4) . . . . ?
C69 C59 C60 C61 -169.1(6) . . . . ?
C74 C73 C72 C71 0.0 . . . . ?
C74 C73 C72 C75 -175.4(7) . . . . ?
C74 C69 C59 C58 140.6(4) . . . . ?
C74 C69 C59 C60 -50.1(6) . . . . ?
C81 C76 C77 C78 0.0 . . . . ?
C81 C76 C22 C23 -45.7(6) . . . . ?
C81 C76 C22 C21 131.9(4) . . . . ?
C81 C80 C88 C89 -149.5(4) . . . . ?
C81 C80 C88 C93 38.6(6) . . . . ?
C76 C81 C80 C79 0.0 . . . . ?
C76 C81 C80 C88 171.5(6) . . . . ?
C76 C77 C78 C82 175.4(6) . . . . ?
C76 C77 C78 C79 0.0 . . . . ?
C76 C22 C21 C20 -177.6(6) . . . . ?
C77 C76 C22 C23 141.5(4) . . . . ?
C77 C76 C22 C21 -40.9(7) . . . . ?
C77 C78 C79 C80 0.0 . . . . ?
C78 C82 C83 C84 179.0(6) . . . . ?
C78 C79 C80 C81 0.0 . . . . ?
C78 C79 C80 C88 -171.1(6) . . . . ?
C79 C80 C88 C89 21.8(7) . . . . ?
C79 C80 C88 C93 -150.1(4) . . . . ?
C80 C81 C76 C77 0.0 . . . . ?
C80 C81 C76 C22 -172.9(6) . . . . ?
C144 C145 C146 C147 0.0 . . . . ?
C144 C145 C154 C155 31.5(6) . . . . ?
C144 C145 C154 C159 -147.1(4) . . . . ?
C144 C143 C127 C128 116.0(5) . . . . ?
C144 C143 C127 C122 -55.4(6) . . . . ?
C145 C144 C143 C142 0.0 . . . . ?
C145 C144 C143 C127 -177.2(7) . . . . ?
C145 C146 C147 C142 0.0 . . . . ?
C145 C146 C147 C148 -174.1(6) . . . . ?
C146 C145 C154 C155 -150.8(4) . . . . ?
C146 C145 C154 C159 30.6(6) . . . . ?
C146 C147 C142 C143 0.0 . . . . ?
C146 C147 C148 C153 -153.1(3) . . . . ?
C146 C147 C148 C149 29.1(6) . . . . ?
C147 C142 C143 C144 0.0 . . . . ?
C147 C142 C143 C127 177.6(5) . . . . ?
C147 C148 C149 C150 177.7(6) . . . . ?
C142 C147 C148 C153 32.8(6) . . . . ?
C142 C147 C148 C149 -144.9(4) . . . . ?
C142 C143 C127 C128 -61.4(5) . . . . ?
C142 C143 C127 C122 127.2(4) . . . . ?
C143 C144 C145 C146 0.0 . . . . ?
C143 C144 C145 C154 177.7(6) . . . . ?
C155 C156 C157 C158 0.0 . . . . ?
C155 C156 C157 C160 -177.2(6) . . . . ?
C156 C155 C154 C145 -178.5(6) . . . . ?
C156 C155 C154 C159 0.0 . . . . ?
C156 C157 C158 C159 0.0 . . . . ?
C156 C157 C160 O19 1.4(10) . . . . ?
C156 C157 C160 O18 168.8(7) . . . . ?
C157 C158 C159 C154 0.0 . . . . ?
C158 C157 C160 O19 -175.7(6) . . . . ?
C158 C157 C160 O18 -8.3(11) . . . . ?
C158 C159 C154 C145 178.6(5) . . . . ?
C158 C159 C154 C155 0.0 . . . . ?
C154 C145 C146 C147 -177.7(6) . . . . ?
C154 C155 C156 C157 0.0 . . . . ?
C110 C111 C106 C103 -178.7(6) . . . . ?
C110 C111 C106 C107 0.0 . . . . ?
C111 C110 C109 C108 0.0 . . . . ?
C111 C110 C112 C113 -112.4(4) . . . . ?
C111 C110 C112 C117 65.3(4) . . . . ?
C111 C106 C107 C108 0.0 . . . . ?
C106 C107 C108 C109 0.0 . . . . ?
C106 C107 C108 C192 179.9(7) . . . . ?
C107 C108 C109 C110 0.0 . . . . ?
C107 C108 C192 C170 -129.3(4) . . . . ?
C107 C108 C192 C171 53.2(6) . . . . ?
C109 C110 C111 C106 0.0 . . . . ?
C109 C110 C112 C113 69.4(8) . . . . ?
C109 C110 C112 C117 -112.9(7) . . . . ?
C109 C108 C192 C170 50.6(7) . . . . ?
C109 C108 C192 C171 -126.8(5) . . . . ?
C62 C57 C58 C59 0.0 . . . . ?
C62 C57 C33 C28 -123.8(4) . . . . ?
C62 C57 C33 C34 60.4(6) . . . . ?
C62 C61 C63 C68 -43.7(6) . . . . ?
C62 C61 C63 C64 146.4(4) . . . . ?
C57 C62 C61 C60 0.0 . . . . ?
C57 C62 C61 C63 -174.7(6) . . . . ?
C57 C58 C59 C69 169.4(6) . . . . ?
C57 C58 C59 C60 0.0 . . . . ?
C57 C33 C28 C27 20.6(7) . . . . ?
C57 C33 C28 C29 -175.9(6) . . . . ?
C57 C33 C34 C35 175.7(6) . . . . ?
C58 C57 C33 C28 58.9(7) . . . . ?
C58 C57 C33 C34 -116.9(5) . . . . ?
C58 C59 C60 C61 0.0 . . . . ?
C59 C69 C74 C73 -169.1(6) . . . . ?
C59 C60 C61 C62 0.0 . . . . ?
C59 C60 C61 C63 173.8(7) . . . . ?
C60 C61 C63 C68 142.1(5) . . . . ?
C60 C61 C63 C64 -27.8(7) . . . . ?
C61 C62 C57 C58 0.0 . . . . ?
C61 C62 C57 C33 -177.4(6) . . . . ?
C61 C63 C68 C67 -169.6(7) . . . . ?
C61 C63 C64 C65 170.2(6) . . . . ?
C1 C2 C7 C6 179.0(7) . . . . ?
C96 C91 C92 C93 175.2(6) 1_565 . . . ?
C150 C151 C152 C153 0.0 . . . . ?
C150 C151 C173 O1 -174.6(8) . . . . ?
C150 C151 C173 O15A -0.7(10) . . . . ?
C151 C150 C149 C148 0.0 . . . . ?
C151 C152 C153 C148 0.0 . . . . ?
C152 C151 C173 O1 6.5(12) . . . . ?
C152 C151 C173 O15A -179.7(5) . . . . ?
C152 C153 C148 C147 -177.9(5) . . . . ?
C152 C153 C148 C149 0.0 . . . . ?
C153 C148 C149 C150 0.0 . . . . ?
C148 C147 C142 C143 174.0(6) . . . . ?
C149 C150 C151 C152 0.0 . . . . ?
C149 C150 C151 C173 -179.0(7) . . . . ?
C5 C4 C3 C2 0.0 . . . . ?
C5 C8 C13 C12 169.9(6) . . . . ?
C4 C5 C6 C7 0.0 . . . . ?
C4 C5 C8 C9 18.7(6) . . . . ?
C4 C5 C8 C13 -151.2(4) . . . . ?
C4 C3 C2 C1 -179.0(6) . . . . ?
C4 C3 C2 C7 0.0 . . . . ?
C3 C2 C7 C6 0.0 . . . . ?
C2 C7 C6 C5 0.0 . . . . ?
C6 C5 C4 C3 0.0 . . . . ?
C6 C5 C8 C9 -141.4(4) . . . . ?
C6 C5 C8 C13 48.8(5) . . . . ?
C163 C164 C165 C166 171.3(7) 1_565 . . . ?
C54 C18 C17 C16 0.0 . . . . ?
C54 C18 C17 C19 -171.4(9) . . . . ?
C54 C14 C12 C11 -143.8(4) . . . . ?
C54 C14 C12 C13 26.5(7) . . . . ?
C18 C54 C14 C15 0.0 . . . . ?
C18 C54 C14 C12 -175.8(6) . . . . ?
C18 C17 C16 C15 0.0 . . . . ?
C18 C17 C19 O33 -178.0(10) . . . . ?
C18 C17 C19 O32 -15.3(12) . . . . ?
C17 C16 C15 C14 0.0 . . . . ?
C16 C17 C19 O33 10.0(16) . . . . ?
C16 C17 C19 O32 172.7(7) . . . . ?
C16 C15 C14 C54 0.0 . . . . ?
C16 C15 C14 C12 175.8(6) . . . . ?
C15 C14 C12 C11 40.4(6) . . . . ?
C15 C14 C12 C13 -149.3(4) . . . . ?
C14 C54 C18 C17 0.0 . . . . ?
C95 C85 C86 C87 -178.2(6) 2_755 . . . ?
C95 C85 C84 C83 178.0(7) 2_755 . . . ?
C19 C17 C16 C15 172.8(7) . . . . ?
C99 C100 C101 C102 -178.9(8) . . . . ?
C27 C26 C23 C24 -13.7(11) . . . . ?
C27 C26 C23 C22 -179.2(7) . . . . ?
C27 C28 C29 C24 -15.5(7) . . . . ?
C27 C28 C29 C30 163.4(7) . . . . ?
C26 C27 C28 C33 177.9(7) . . . . ?
C26 C27 C28 C29 14.3(11) . . . . ?
C26 C23 C22 C76 -17.4(7) . . . . ?
C26 C23 C22 C21 165.0(7) . . . . ?
C24 C23 C22 C76 177.7(6) . . . . ?
C24 C23 C22 C21 0.0 . . . . ?
C24 C25 C32 C31 3.1(10) . . . . ?
C24 C29 C30 C31 1.1(7) . . . . ?
C24 C29 C30 C35 178.9(5) . . . . ?
C23 C24 C25 C20 0.0 . . . . ?
C23 C24 C25 C32 174.6(7) . . . . ?
C23 C24 C29 C28 2.2(6) . . . . ?
C23 C24 C29 C30 -176.7(4) . . . . ?
C23 C22 C21 C20 0.0 . . . . ?
C22 C76 C77 C78 172.7(6) . . . . ?
C22 C21 C20 C25 0.0 . . . . ?
C22 C21 C20 C10 -171.2(6) . . . . ?
C21 C20 C25 C24 0.0 . . . . ?
C21 C20 C25 C32 -174.4(7) . . . . ?
C21 C20 C10 C11 123.8(4) . . . . ?
C21 C20 C10 C9 -70.4(5) . . . . ?
C20 C25 C32 C31 177.6(6) . . . . ?
C20 C10 C9 C8 -166.2(6) . . . . ?
C25 C24 C23 C26 -165.8(7) . . . . ?
C25 C24 C23 C22 0.0 . . . . ?
C25 C24 C29 C28 179.8(4) . . . . ?
C25 C24 C29 C30 0.9(6) . . . . ?
C25 C20 C10 C11 -47.4(7) . . . . ?
C25 C20 C10 C9 118.5(4) . . . . ?
C53 C50 C51 C52 172.2(6) . . . . ?
C53 C50 C49 C48 -171.4(7) . . . . ?
C160 C157 C158 C159 177.0(7) . . . . ?
C50 C51 C52 C47 0.0 . . . . ?
C51 C50 C49 C48 0.0 . . . . ?
C51 C52 C47 C48 0.0 . . . . ?
C51 C52 C47 C38 174.5(6) . . . . ?
C52 C47 C48 C49 0.0 . . . . ?
C52 C47 C38 C39 140.0(4) . . . . ?
C52 C47 C38 C37 -32.9(7) . . . . ?
C47 C48 C49 C50 0.0 . . . . ?
C47 C38 C39 C40 -172.9(6) . . . . ?
C47 C38 C37 C36 172.9(6) . . . . ?
C48 C47 C38 C39 -45.3(6) . . . . ?
C48 C47 C38 C37 141.8(4) . . . . ?
C49 C50 C51 C52 0.0 . . . . ?
C56 C44 C43 C42 177.0(7) . . . . ?
C31 C30 C35 C34 177.6(8) . . . . ?
C31 C30 C35 C36 3.7(8) . . . . ?
C63 C68 C67 C66 0.0 . . . . ?
C68 C63 C64 C65 0.0 . . . . ?
C68 C67 C66 C65 0.0 . . . . ?
C68 C67 C66 C162 -166.3(7) . . . 1_665 ?
C67 C66 C65 C64 0.0 . . . . ?
C66 C65 C64 C63 0.0 . . . . ?
C64 C63 C68 C67 0.0 . . . . ?
C32 C31 C30 C29 -0.8(13) . . . . ?
C32 C31 C30 C35 -178.5(8) . . . . ?
C183 C186 C187 C188 179.5(6) . . . . ?
C183 C184 C185 C180 0.0 . . . . ?
C184 C183 C182 C181 0.0 . . . . ?
C184 C185 C180 C181 0.0 . . . . ?
C184 C185 C180 C98 -173.4(7) . . . 1_565 ?
C185 C180 C181 C182 0.0 . . . . ?
C180 C181 C182 C183 0.0 . . . . ?
C182 C183 C184 C185 0.0 . . . . ?
C33 C57 C58 C59 177.1(7) . . . . ?
C33 C28 C29 C24 -178.9(5) . . . . ?
C33 C28 C29 C30 0.0 . . . . ?
C28 C27 C26 C23 0.7(14) . . . . ?
C28 C33 C34 C35 0.0 . . . . ?
C28 C29 C30 C31 -177.8(7) . . . . ?
C28 C29 C30 C35 0.0 . . . . ?
C29 C24 C23 C26 11.9(6) . . . . ?
C29 C24 C23 C22 177.6(5) . . . . ?
C29 C24 C25 C20 -177.6(5) . . . . ?
C29 C24 C25 C32 -3.0(7) . . . . ?
C29 C30 C35 C34 0.0 . . . . ?
C29 C30 C35 C36 -173.9(6) . . . . ?
C30 C31 C32 C25 -1.3(15) . . . . ?
C30 C35 C34 C33 0.0 . . . . ?
C30 C35 C36 C55 46.0(6) . . . . ?
C30 C35 C36 C37 -129.3(4) . . . . ?
C35 C36 C37 C38 175.3(6) . . . . ?
C34 C33 C28 C27 -163.5(7) . . . . ?
C34 C33 C28 C29 0.0 . . . . ?
C34 C35 C36 C55 -128.0(4) . . . . ?
C34 C35 C36 C37 56.7(6) . . . . ?
C126 C125 C124 C129 169.9(7) . . . . ?
C126 C125 C124 C123 -10.2(11) . . . . ?
C126 C94 C119 C190 1.0(8) . . . . ?
C126 C94 C119 C171 -177.3(8) . . . . ?
C120 C121 C122 C123 -12.9(10) . . . . ?
C120 C121 C122 C127 170.2(6) . . . . ?
C120 C170 C172 C94 -174.9(7) . . . . ?
C120 C170 C172 C123 5.2(7) . . . . ?
C120 C170 C192 C108 -2.5(7) . . . . ?
C120 C170 C192 C171 174.9(7) . . . . ?
C121 C120 C170 C172 -19.3(10) . . . . ?
C121 C120 C170 C192 165.8(6) . . . . ?
C121 C122 C127 C143 -11.6(7) . . . . ?
C121 C122 C127 C128 176.9(7) . . . . ?
C125 C126 C94 C172 -3.0(13) . . . . ?
C125 C126 C94 C119 174.5(8) . . . . ?
C125 C124 C123 C172 5.0(7) . . . . ?
C125 C124 C123 C122 -180.0(7) . . . . ?
C98 C180 C181 C182 173.9(7) 1_565 . . . ?
C170 C120 C121 C122 23.4(12) . . . . ?
C170 C172 C94 C126 177.7(7) . . . . ?
C170 C172 C94 C119 0.0 . . . . ?
C170 C172 C123 C124 -179.1(4) . . . . ?
C170 C172 C123 C122 5.9(6) . . . . ?
C172 C170 C192 C108 -177.4(6) . . . . ?
C172 C170 C192 C171 0.0 . . . . ?
C172 C94 C119 C190 178.3(6) . . . . ?
C172 C94 C119 C171 0.0 . . . . ?
C172 C123 C122 C121 -1.9(7) . . . . ?
C172 C123 C122 C127 175.0(5) . . . . ?
C94 C126 C125 C124 9.6(16) . . . . ?
C94 C172 C123 C124 1.1(6) . . . . ?
C94 C172 C123 C122 -173.9(4) . . . . ?
C94 C119 C171 C192 0.0 . . . . ?
C119 C190 C191 C186 -176.8(6) . . . . ?
C119 C190 C189 C188 176.9(6) . . . . ?
C119 C171 C192 C108 177.4(6) . . . . ?
C119 C171 C192 C170 0.0 . . . . ?
C192 C108 C109 C110 -179.9(7) . . . . ?
C192 C170 C172 C94 0.0 . . . . ?
C192 C170 C172 C123 -179.9(5) . . . . ?
C133 C134 C135 C130 0.0 . . . . ?
C133 C134 C136 C137 -43.6(6) . . . . ?
C133 C134 C136 C141 143.8(4) . . . . ?
C134 C133 C132 C167 174.3(7) . . . . ?
C134 C133 C132 C131 0.0 . . . . ?
C134 C135 C130 C131 0.0 . . . . ?
C134 C135 C130 C129 178.6(6) . . . . ?
C134 C136 C141 C140 172.6(6) . . . . ?
C135 C134 C136 C137 151.8(4) . . . . ?
C135 C134 C136 C141 -20.9(7) . . . . ?
C135 C130 C131 C132 0.0 . . . . ?
C135 C130 C129 C128 122.0(4) . . . . ?
C135 C130 C129 C124 -55.4(6) . . . . ?
C130 C131 C132 C167 -174.9(6) . . . . ?
C130 C131 C132 C133 0.0 . . . . ?
C130 C129 C124 C125 -2.7(7) . . . . ?
C130 C129 C124 C123 177.3(6) . . . . ?
C131 C130 C129 C128 -59.6(6) . . . . ?
C131 C130 C129 C124 123.0(5) . . . . ?
C132 C167 C168 C169 -177.2(7) . . . . ?
C132 C133 C134 C135 0.0 . . . . ?
C132 C133 C134 C136 -165.0(6) . . . . ?
C89 C90 C91 C96 -175.0(6) . . . 1_565 ?
C89 C90 C91 C92 0.0 . . . . ?
C90 C89 C88 C80 -171.4(6) . . . . ?
C90 C89 C88 C93 0.0 . . . . ?
C90 C91 C92 C93 0.0 . . . . ?
C91 C92 C93 C88 0.0 . . . . ?
C92 C93 C88 C80 172.3(5) . . . . ?
C92 C93 C88 C89 0.0 . . . . ?
C88 C89 C90 C91 0.0 . . . . ?
C11 C10 C9 C8 0.0 . . . . ?
C10 C20 C25 C24 171.0(6) . . . . ?
C10 C20 C25 C32 -3.4(7) . . . . ?
C10 C11 C12 C14 170.4(6) . . . . ?
C10 C11 C12 C13 0.0 . . . . ?
C10 C9 C8 C5 -169.7(6) . . . . ?
C10 C9 C8 C13 0.0 . . . . ?
C9 C8 C13 C12 0.0 . . . . ?
C8 C5 C4 C3 -159.5(5) . . . . ?
C8 C5 C6 C7 160.0(5) . . . . ?
C8 C13 C12 C14 -170.2(6) . . . . ?
C8 C13 C12 C11 0.0 . . . . ?
C12 C11 C10 C20 165.3(6) . . . . ?
C12 C11 C10 C9 0.0 . . . . ?
C42 C41 C46 C45 0.0 . . . . ?
C42 C41 C40 C39 -56.9(6) . . . . ?
C42 C41 C40 C55 135.5(4) . . . . ?
C41 C42 C43 C44 0.0 . . . . ?
C41 C46 C45 C44 0.0 . . . . ?
C41 C40 C55 C36 167.3(6) . . . . ?
C46 C41 C40 C39 133.0(4) . . . . ?
C46 C41 C40 C55 -34.5(7) . . . . ?
C46 C45 C44 C56 -176.9(7) . . . . ?
C46 C45 C44 C43 0.0 . . . . ?
C45 C44 C43 C42 0.0 . . . . ?
C43 C42 C41 C46 0.0 . . . . ?
C43 C42 C41 C40 -170.4(6) . . . . ?
C38 C47 C48 C49 -174.8(5) . . . . ?
C38 C39 C40 C41 -167.7(6) . . . . ?
C38 C39 C40 C55 0.0 . . . . ?
C39 C38 C37 C36 0.0 . . . . ?
C39 C40 C55 C36 0.0 . . . . ?
C40 C41 C46 C45 169.7(6) . . . . ?
C40 C55 C36 C35 -175.4(6) . . . . ?
C40 C55 C36 C37 0.0 . . . . ?
C55 C36 C37 C38 0.0 . . . . ?
C36 C35 C34 C33 174.2(6) . . . . ?
C37 C38 C39 C40 0.0 . . . . ?
C75 C72 C71 C70 174.8(8) . . . . ?
C162 C66 C65 C64 166.3(7) 1_665 . . . ?
C128 C129 C124 C125 180.0(7) . . . . ?
C128 C129 C124 C123 0.0 . . . . ?
C129 C130 C131 C132 -178.4(7) . . . . ?
C129 C128 C127 C143 -171.2(6) . . . . ?
C129 C128 C127 C122 0.0 . . . . ?
C129 C124 C123 C172 -175.0(5) . . . . ?
C129 C124 C123 C122 0.0 . . . . ?
C124 C123 C122 C121 -176.9(7) . . . . ?
C124 C123 C122 C127 0.0 . . . . ?
C123 C172 C94 C126 -2.5(6) . . . . ?
C123 C172 C94 C119 179.9(5) . . . . ?
C123 C122 C127 C143 171.5(6) . . . . ?
C123 C122 C127 C128 0.0 . . . . ?
C127 C128 C129 C130 -177.5(6) . . . . ?
C127 C128 C129 C124 0.0 . . . . ?
C113 C114 C115 C116 0.0 . . . . ?
C113 C114 C115 C118 -179.1(3) . . . . ?
C114 C113 C112 C110 177.6(3) . . . . ?
C114 C113 C112 C117 0.0 . . . . ?
C114 C115 C116 C117 0.0 . . . . ?
C114 C115 C118 O16 -169.5(2) . . . . ?
C114 C115 C118 O17 10.6(3) . . . . ?
C115 C116 C117 C112 0.0 . . . . ?
C116 C115 C118 O16 11.3(4) . . . . ?
C116 C115 C118 O17 -168.5(3) . . . . ?
C116 C117 C112 C110 -177.9(3) . . . . ?
C116 C117 C112 C113 0.0 . . . . ?
C112 C110 C111 C106 -178.7(6) . . . . ?
C112 C110 C109 C108 178.0(9) . . . . ?
C112 C113 C114 C115 0.0 . . . . ?
C97 C174 C179 C178 174.9(7) 2_655 . . . ?
C175 C174 C179 C178 0.0 . . . . ?
C174 C175 C176 C177 0.0 . . . . ?
C174 C179 C178 C177 0.0 . . . . ?
C179 C178 C177 C188 -178.2(5) . . . . ?
C179 C178 C177 C176 0.0 . . . . ?
C178 C177 C176 C175 0.0 . . . . ?
C177 C188 C189 C190 177.1(6) . . . . ?
C176 C175 C174 C97 -174.5(7) . . . 2_655 ?
C176 C175 C174 C179 0.0 . . . . ?
C139 C138 C137 C136 0.0 . . . . ?
C138 C139 C140 C141 0.0 . . . . ?
C138 C139 C161 O21 -171.8(2) . . . . ?
C138 C139 C161 O3 3.4(5) . . . . ?
C138 C137 C136 C134 -172.8(6) . . . . ?
C138 C137 C136 C141 0.0 . . . . ?
C137 C136 C141 C140 0.0 . . . . ?
C136 C134 C135 C130 163.9(7) . . . . ?
C136 C141 C140 C139 0.0 . . . . ?
C140 C139 C138 C137 0.0 . . . . ?
C140 C139 C161 O21 3.9(5) . . . . ?
C140 C139 C161 O3 179.1(3) . . . . ?
C118 C115 C116 C117 179.1(3) . . . . ?
O15A Fe3 O26 Fe2 134.0(3) 2_646 . . . ?
O15A Fe3 O26 Fe1 -57.1(4) 2_646 . . . ?
C173 C151 C152 C153 179.0(6) . . . . ?
C161 C139 C138 C137 175.8(5) . . . . ?
C161 C139 C140 C141 -175.5(6) . . . . ?

loop_
_twin_individual_id
_twin_individual_mass_fraction_refined
1 0.52112
2 0.47888

loop_
_smtbx_masks_void_nr
_smtbx_masks_void_average_x
_smtbx_masks_void_average_y
_smtbx_masks_void_average_z
_smtbx_masks_void_volume
_smtbx_masks_void_count_electrons
_smtbx_masks_void_content
1 -0.375 -0.331 -0.912 16108.2 4273.0 '2 10DMF'
